data_7121185
loop_
_publ_author_name
'Rajasekar, Prabhakaran'
'Pandey, Swechchha'
'Paithankar, Harshad'
'Chugh, Jeetender'
'Steiner, Alexander'
'Boomishankar, Ramamoorthy'

_publ_section_title
;
 Imido-P(v) trianion supported enantiopure neutral tetrahedral Pd(ii)
 cages.
;
_journal_issue 15
_journal_name_full 'Chemical communications (Cambridge, England)'
_journal_page_first 1873
_journal_page_last 1876
_journal_paper_doi 10.1039/c8cc00207j
_journal_volume 54
_journal_year 2018
_chemical_formula_sum 'C292 H330 N24 O95 P8 Pd24'
_chemical_formula_weight 8497.14
_space_group_crystal_system monoclinic
_space_group_IT_number 9
_space_group_name_Hall 'C -2yc'
_space_group_name_H-M_alt 'C 1 c 1'
_symmetry_space_group_name_Hall 'C -2yc'
_symmetry_space_group_name_H-M 'C 1 c 1'
_atom_sites_solution_hydrogens geom
_audit_creation_method SHELXL-2014/7
_audit_update_record
;
2017-09-20 deposited with the CCDC.
2018-01-24 downloaded from the CCDC.
;
_cell_angle_alpha 90
_cell_angle_beta 94.480(2)
_cell_angle_gamma 90
_cell_formula_units_Z 2
_cell_length_a 20.679(2)
_cell_length_b 25.531(2)
_cell_length_c 31.458(3)
_cell_measurement_reflns_used 9969
_cell_measurement_temperature 100(2)
_cell_measurement_theta_max 28.33
_cell_measurement_theta_min 2.45
_cell_volume 16558(3)
_computing_cell_refinement 'Bruker SAINT'
_computing_data_collection 'Bruker APEX2'
_computing_data_reduction 'Bruker SAINT'
_computing_molecular_graphics 'Bruker SHELXTL'
_computing_publication_material 'Bruker SHELXTL'
_computing_structure_refinement 'SHELXL-2014/7 (Sheldrick, 2014)'
_computing_structure_solution 'SHELXS-97 (Sheldrick 2008)'
_diffrn_ambient_temperature 100(2)
_diffrn_measured_fraction_theta_full 0.999
_diffrn_measured_fraction_theta_max 0.993
_diffrn_measurement_device_type 'Bruker APEX-II CCD'
_diffrn_measurement_method '\f and \w scans'
_diffrn_radiation_type MoK\a
_diffrn_radiation_wavelength 0.71073
_diffrn_reflns_av_R_equivalents 0.0532
_diffrn_reflns_av_unetI/netI 0.0551
_diffrn_reflns_Laue_measured_fraction_full 0.999
_diffrn_reflns_Laue_measured_fraction_max 0.993
_diffrn_reflns_limit_h_max 27
_diffrn_reflns_limit_h_min -27
_diffrn_reflns_limit_k_max 25
_diffrn_reflns_limit_k_min -34
_diffrn_reflns_limit_l_max 42
_diffrn_reflns_limit_l_min -42
_diffrn_reflns_number 155713
_diffrn_reflns_point_group_measured_fraction_full 0.992
_diffrn_reflns_point_group_measured_fraction_max 0.974
_diffrn_reflns_theta_full 25.242
_diffrn_reflns_theta_max 28.430
_diffrn_reflns_theta_min 1.270
_exptl_absorpt_coefficient_mu 1.390
_exptl_crystal_colour orange
_exptl_crystal_density_diffrn 1.704
_exptl_crystal_description prism
_exptl_crystal_F_000 8468
_refine_diff_density_max 2.602
_refine_diff_density_min -1.777
_refine_diff_density_rms 0.243
_refine_ls_abs_structure_details
;
 Flack x determined using 15222 quotients [(I+)-(I-)]/[(I+)+(I-)]
 (Parsons, Flack and Wagner, Acta Cryst. B69 (2013) 249-259).
;
_refine_ls_abs_structure_Flack 0.058(9)
_refine_ls_extinction_method none
_refine_ls_goodness_of_fit_ref 1.133
_refine_ls_hydrogen_treatment constr
_refine_ls_matrix_type full
_refine_ls_number_parameters 1822
_refine_ls_number_reflns 40598
_refine_ls_number_restraints 1665
_refine_ls_restrained_S_all 1.144
_refine_ls_R_factor_all 0.0755
_refine_ls_R_factor_gt 0.0689
_refine_ls_shift/su_max 0.001
_refine_ls_shift/su_mean 0.000
_refine_ls_structure_factor_coef Fsqd
_refine_ls_weighting_details 'w=1/[\s^2^(Fo^2^)+(0.0621P)^2^+450.7462P] where P=(Fo^2^+2Fc^2^)/3'
_refine_ls_weighting_scheme calc
_refine_ls_wR_factor_gt 0.1781
_refine_ls_wR_factor_ref 0.1837
_reflns_Friedel_coverage 0.962
_reflns_Friedel_fraction_full 0.986
_reflns_Friedel_fraction_max 0.956
_reflns_number_gt 37277
_reflns_number_total 40598
_reflns_threshold_expression 'I > 2\s(I)'
_cod_data_source_file c8cc00207j2.cif
_cod_data_source_block bbl_a
_cod_depositor_comments 'Adding full bibliography for 7121182--7121185.cif.'
_cod_original_cell_volume 16557(3)
_cod_database_code 7121185
_shelx_shelxl_version_number 2014/7
_shelx_space_group_comment
;
The symmetry employed for this shelxl refinement is uniquely defined
by the following loop, which should always be used as a source of
symmetry information in preference to the above space-group names.
They are only intended as comments.
;

loop_
_space_group_symop_operation_xyz
'x, y, z'
'x, -y, z+1/2'
'x+1/2, y+1/2, z'
'x+1/2, -y+1/2, z+1/2'

loop_
_atom_site_label
_atom_site_type_symbol
_atom_site_fract_x
_atom_site_fract_y
_atom_site_fract_z
_atom_site_U_iso_or_equiv
_atom_site_adp_type
_atom_site_occupancy
_atom_site_site_symmetry_order
_atom_site_calc_flag
_atom_site_refinement_flags_posn
_atom_site_refinement_flags_adp
_atom_site_refinement_flags_occupancy
_atom_site_disorder_assembly
_atom_site_disorder_group
Pd1 Pd 0.21580(5) 0.24351(4) 0.49705(4) 0.0227(2) Uani 1 1 d . . . . .
Pd2 Pd 0.13331(5) 0.18056(4) 0.42836(4) 0.0222(2) Uani 1 1 d . . . . .
Pd3 Pd 0.20283(5) 0.12488(4) 0.50702(4) 0.0222(2) Uani 1 1 d . . . . .
Pd4 Pd -0.19557(5) 0.27339(5) 0.46432(3) 0.0219(2) Uani 1 1 d . . . . .
Pd5 Pd -0.20758(5) 0.15468(5) 0.47858(3) 0.0227(2) Uani 1 1 d . . . . .
Pd6 Pd -0.12307(5) 0.19603(5) 0.40873(4) 0.0213(2) Uani 1 1 d . . . . .
Pd7 Pd -0.05858(5) 0.38553(4) 0.58203(3) 0.0197(2) Uani 1 1 d . . . . .
Pd8 Pd 0.00566(5) 0.33245(4) 0.66345(4) 0.0204(2) Uani 1 1 d . . . . .
Pd9 Pd 0.09113(5) 0.37324(4) 0.59493(4) 0.0207(2) Uani 1 1 d . . . . .
Pd10 Pd 0.05843(5) 0.05199(4) 0.62679(4) 0.0229(2) Uani 1 1 d . . . . .
Pd11 Pd -0.01371(6) 0.12675(4) 0.68400(4) 0.0241(2) Uani 1 1 d . . . . .
Pd12 Pd -0.09013(5) 0.06098(4) 0.61529(3) 0.0199(2) Uani 1 1 d . . . . .
P1 P 0.26441(19) 0.17237(15) 0.44381(14) 0.0253(8) Uani 1 1 d . . . . .
P2 P -0.25486(18) 0.20562(16) 0.40694(12) 0.0224(7) Uani 1 1 d . . . . .
P3 P 0.01906(19) 0.43559(15) 0.64298(12) 0.0225(7) Uani 1 1 d . . . . .
P4 P -0.02318(19) 0.01996(15) 0.68545(13) 0.0235(8) Uani 1 1 d . . . . .
O1 O 0.3208(6) 0.1639(5) 0.4195(4) 0.035(3) Uani 1 1 d . . . . .
O2 O -0.3101(5) 0.2027(5) 0.3753(3) 0.029(2) Uani 1 1 d . . . . .
O3 O 0.0229(6) 0.4861(4) 0.6638(4) 0.032(3) Uani 1 1 d . . . . .
O4 O -0.0301(6) -0.0225(4) 0.7152(4) 0.030(2) Uani 1 1 d . . . . .
N1 N 0.2725(6) 0.1781(5) 0.4973(4) 0.020(2) Uani 1 1 d . . . . .
N2 N 0.2154(6) 0.2250(5) 0.4351(4) 0.022(2) Uani 1 1 d . . . . .
N3 N 0.2037(6) 0.1276(5) 0.4425(4) 0.022(2) Uani 1 1 d . . . . .
N4 N -0.2040(6) 0.1544(5) 0.4145(4) 0.024(3) Uani 1 1 d . . . . .
N5 N -0.1938(6) 0.2501(5) 0.4036(4) 0.021(2) Uani 1 1 d . . . . .
N6 N -0.2636(6) 0.2166(5) 0.4594(4) 0.021(2) Uani 1 1 d . . . . .
N7 N -0.0458(6) 0.3970(5) 0.6456(4) 0.021(2) Uani 1 1 d . . . . .
N8 N 0.0722(5) 0.3883(4) 0.6557(4) 0.016(2) Uani 1 1 d . . . . .
N9 N 0.0220(5) 0.4300(4) 0.5895(4) 0.016(2) Uani 1 1 d . . . . .
N10 N 0.0411(6) 0.0622(5) 0.6890(5) 0.028(3) Uani 1 1 d . . . . .
N11 N -0.0208(6) 0.0077(4) 0.6325(4) 0.020(2) Uani 1 1 d . . . . .
N12 N -0.0789(7) 0.0683(5) 0.6799(4) 0.024(3) Uani 1 1 d . . . . .
C11 C 0.3357(8) 0.1771(7) 0.5260(6) 0.032(4) Uani 1 1 d . . . . .
H11 H 0.3241 0.1811 0.5561 0.039 Uiso 1 1 calc R U . . .
C12 C 0.3688(8) 0.1243(7) 0.5225(8) 0.043(5) Uani 1 1 d . . . . .
H12A H 0.3390 0.0964 0.5298 0.065 Uiso 1 1 calc R U . . .
H12B H 0.3807 0.1192 0.4932 0.065 Uiso 1 1 calc R U . . .
H12C H 0.4079 0.1232 0.5422 0.065 Uiso 1 1 calc R U . . .
C13 C 0.3757(6) 0.2243(4) 0.5156(5) 0.041(5) Uani 1 1 d G . . . .
C14 C 0.4190(6) 0.2229(5) 0.4840(5) 0.049(5) Uani 1 1 d G . . . .
H14 H 0.4241 0.1917 0.4681 0.059 Uiso 1 1 calc R U . . .
C15 C 0.4550(7) 0.2672(6) 0.4755(5) 0.071(9) Uani 1 1 d G . . . .
H15 H 0.4846 0.2662 0.4539 0.085 Uiso 1 1 calc R U . . .
C16 C 0.4476(8) 0.3129(5) 0.4987(7) 0.093(12) Uani 1 1 d G . . . .
H16 H 0.4721 0.3431 0.4929 0.112 Uiso 1 1 calc R U . . .
C17 C 0.4042(9) 0.3143(5) 0.5303(6) 0.084(11) Uani 1 1 d G . . . .
H17 H 0.3992 0.3455 0.5461 0.101 Uiso 1 1 calc R U . . .
C18 C 0.3683(7) 0.2700(5) 0.5387(5) 0.056(6) Uani 1 1 d G . . . .
H18 H 0.3386 0.2709 0.5603 0.067 Uiso 1 1 calc R U . . .
C21 C 0.2231(9) 0.2694(6) 0.4053(5) 0.031(3) Uani 1 1 d . . . . .
H21 H 0.1919 0.2970 0.4132 0.037 Uiso 1 1 calc R U . . .
C22 C 0.2923(10) 0.2934(8) 0.4141(7) 0.044(5) Uani 1 1 d . . . . .
H22A H 0.2976 0.3227 0.3946 0.066 Uiso 1 1 calc R U . . .
H22B H 0.2978 0.3060 0.4436 0.066 Uiso 1 1 calc R U . . .
H22C H 0.3250 0.2666 0.4098 0.066 Uiso 1 1 calc R U . . .
C23 C 0.2045(7) 0.2559(5) 0.3585(4) 0.036(4) Uani 1 1 d G . . . .
C24 C 0.1544(8) 0.2838(7) 0.3369(5) 0.084(11) Uani 1 1 d G . . . .
H24 H 0.1313 0.3094 0.3516 0.101 Uiso 1 1 calc R U . . .
C25 C 0.1381(8) 0.2742(8) 0.2939(5) 0.096(12) Uani 1 1 d G . . . .
H25 H 0.1038 0.2933 0.2792 0.115 Uiso 1 1 calc R U . . .
C26 C 0.1719(9) 0.2368(8) 0.2725(4) 0.084(11) Uani 1 1 d G . . . .
H26 H 0.1607 0.2302 0.2431 0.101 Uiso 1 1 calc R U . . .
C27 C 0.2220(8) 0.2088(6) 0.2940(5) 0.055(6) Uani 1 1 d G . . . .
H27 H 0.2451 0.1832 0.2794 0.066 Uiso 1 1 calc R U . . .
C28 C 0.2383(7) 0.2184(5) 0.3370(5) 0.063(7) Uani 1 1 d G . . . .
H28 H 0.2726 0.1993 0.3518 0.075 Uiso 1 1 calc R U . . .
C31 C 0.2026(8) 0.0766(6) 0.4206(5) 0.027(3) Uani 1 1 d . . . . .
H31 H 0.1625 0.0584 0.4286 0.032 Uiso 1 1 calc R U . . .
C32 C 0.1947(11) 0.0830(9) 0.3712(6) 0.047(5) Uani 1 1 d . . . . .
H32A H 0.1941 0.0484 0.3577 0.070 Uiso 1 1 calc R U . . .
H32B H 0.1539 0.1012 0.3630 0.070 Uiso 1 1 calc R U . . .
H32C H 0.2310 0.1034 0.3618 0.070 Uiso 1 1 calc R U . . .
C33 C 0.2588(5) 0.0413(4) 0.4355(4) 0.036(4) Uani 1 1 d G . . . .
C34 C 0.3172(6) 0.0437(4) 0.4165(4) 0.035(4) Uani 1 1 d G . . . .
H34 H 0.3219 0.0670 0.3934 0.042 Uiso 1 1 calc R U . . .
C35 C 0.3687(5) 0.0119(5) 0.4313(4) 0.052(6) Uani 1 1 d G . . . .
H35 H 0.4086 0.0135 0.4183 0.062 Uiso 1 1 calc R U . . .
C36 C 0.3618(6) -0.0222(5) 0.4651(4) 0.049(5) Uani 1 1 d G . . . .
H36 H 0.3970 -0.0439 0.4752 0.059 Uiso 1 1 calc R U . . .
C37 C 0.3034(7) -0.0246(5) 0.4841(4) 0.075(10) Uani 1 1 d G . . . .
H37 H 0.2987 -0.0479 0.5071 0.090 Uiso 1 1 calc R U . . .
C38 C 0.2519(6) 0.0072(5) 0.4693(4) 0.047(5) Uani 1 1 d G . . . .
H38 H 0.2119 0.0056 0.4822 0.056 Uiso 1 1 calc R U . . .
C41 C -0.2098(8) 0.1011(6) 0.3942(5) 0.027(3) Uani 1 1 d . . . . .
H41 H -0.1771 0.0777 0.4097 0.032 Uiso 1 1 calc R U . . .
C42 C -0.2792(10) 0.0771(8) 0.3990(7) 0.045(5) Uani 1 1 d . . . . .
H42A H -0.2878 0.0767 0.4292 0.067 Uiso 1 1 calc R U . . .
H42B H -0.3120 0.0984 0.3829 0.067 Uiso 1 1 calc R U . . .
H42C H -0.2807 0.0412 0.3879 0.067 Uiso 1 1 calc R U . . .
C43 C -0.1953(5) 0.1022(5) 0.3484(3) 0.033(4) Uani 1 1 d G . . . .
C44 C -0.2364(5) 0.1237(5) 0.3160(4) 0.042(4) Uani 1 1 d G . . . .
H44 H -0.2766 0.1388 0.3223 0.051 Uiso 1 1 calc R U . . .
C45 C -0.2187(6) 0.1233(5) 0.2742(3) 0.046(5) Uani 1 1 d G . . . .
H45 H -0.2468 0.1381 0.2521 0.055 Uiso 1 1 calc R U . . .
C46 C -0.1599(7) 0.1014(5) 0.2650(3) 0.057(6) Uani 1 1 d G . . . .
H46 H -0.1479 0.1011 0.2364 0.068 Uiso 1 1 calc R U . . .
C47 C -0.1188(5) 0.0798(5) 0.2974(4) 0.048(5) Uani 1 1 d G . . . .
H47 H -0.0787 0.0648 0.2911 0.057 Uiso 1 1 calc R U . . .
C48 C -0.1365(5) 0.0802(5) 0.3392(3) 0.043(5) Uani 1 1 d G . . . .
H48 H -0.1084 0.0655 0.3613 0.051 Uiso 1 1 calc R U . . .
C51 C -0.1945(8) 0.2921(7) 0.3698(5) 0.030(3) Uani 1 1 d . . . . .
H51 H -0.1566 0.3152 0.3781 0.036 Uiso 1 1 calc R U . . .
C52 C -0.1812(9) 0.2689(9) 0.3268(6) 0.045(5) Uani 1 1 d . . . . .
H52A H -0.1422 0.2471 0.3301 0.067 Uiso 1 1 calc R U . . .
H52B H -0.2183 0.2475 0.3161 0.067 Uiso 1 1 calc R U . . .
H52C H -0.1746 0.2973 0.3066 0.067 Uiso 1 1 calc R U . . .
C53 C -0.2534(5) 0.3268(5) 0.3697(4) 0.035(4) Uani 1 1 d G . . . .
C54 C -0.3103(6) 0.3138(4) 0.3455(4) 0.038(4) Uani 1 1 d G . . . .
H54 H -0.3111 0.2845 0.3269 0.046 Uiso 1 1 calc R U . . .
C55 C -0.3659(5) 0.3437(6) 0.3486(4) 0.058(6) Uani 1 1 d G . . . .
H55 H -0.4047 0.3348 0.3320 0.070 Uiso 1 1 calc R U . . .
C56 C -0.3646(7) 0.3867(6) 0.3758(5) 0.075(8) Uani 1 1 d G . . . .
H56 H -0.4026 0.4071 0.3779 0.090 Uiso 1 1 calc R U . . .
C57 C -0.3078(8) 0.3997(5) 0.4000(5) 0.063(7) Uani 1 1 d G . . . .
H57 H -0.3069 0.4290 0.4186 0.076 Uiso 1 1 calc R U . . .
C58 C -0.2522(6) 0.3697(5) 0.3970(4) 0.053(6) Uani 1 1 d G . . . .
H58 H -0.2133 0.3786 0.4135 0.064 Uiso 1 1 calc R U . . .
C61 C -0.3262(7) 0.2282(7) 0.4781(5) 0.028(3) Uani 1 1 d . . . . .
H61 H -0.3185 0.2272 0.5098 0.034 Uiso 1 1 calc R U . A 1
C62 C -0.3515(9) 0.2798(8) 0.4661(9) 0.052(6) Uani 1 1 d . . . . .
H62A H -0.3216 0.3068 0.4779 0.077 Uiso 1 1 calc R U . . .
H62B H -0.3560 0.2828 0.4349 0.077 Uiso 1 1 calc R U . . .
H62C H -0.3940 0.2846 0.4773 0.077 Uiso 1 1 calc R U . . .
C63A C -0.362(3) 0.181(3) 0.464(2) 0.08(7) Uiso 0.21(5) 1 d G . P B 1
C64A C -0.407(4) 0.172(3) 0.4298(17) 0.05(3) Uiso 0.21(5) 1 d G . P B 1
H64A H -0.4043 0.1908 0.4041 0.058 Uiso 0.21(5) 1 calc R U P B 1
C65A C -0.456(3) 0.135(2) 0.4331(15) 0.019(18) Uiso 0.21(5) 1 d G . P B 1
H65A H -0.4868 0.1289 0.4096 0.022 Uiso 0.21(5) 1 calc R U P B 1
C66A C -0.460(2) 0.107(2) 0.4708(18) 0.03(2) Uiso 0.21(5) 1 d G . P B 1
H66A H -0.4936 0.0822 0.4730 0.041 Uiso 0.21(5) 1 calc R U P B 1
C67A C -0.415(3) 0.116(2) 0.5053(15) 0.025(19) Uiso 0.21(5) 1 d G . P B 1
H67A H -0.4180 0.0974 0.5310 0.029 Uiso 0.21(5) 1 calc R U P B 1
C68A C -0.366(2) 0.153(2) 0.5020(17) 0.026(18) Uiso 0.21(5) 1 d G . P B 1
H68A H -0.3356 0.1592 0.5255 0.031 Uiso 0.21(5) 1 calc R U P B 1
C63B C -0.3741(13) 0.1825(8) 0.4696(7) 0.025(5) Uiso 0.79(5) 1 d . . P B 2
C64B C -0.4216(12) 0.1841(10) 0.4350(7) 0.029(5) Uiso 0.79(5) 1 d . . P B 2
H64B H -0.4241 0.2148 0.4179 0.035 Uiso 0.79(5) 1 calc R U P B 2
C65B C -0.4640(14) 0.1450(12) 0.4243(10) 0.042(6) Uiso 0.79(5) 1 d . . P B 2
H65B H -0.4960 0.1487 0.4011 0.050 Uiso 0.79(5) 1 calc R U P B 2
C66B C -0.4592(18) 0.0988(15) 0.4483(13) 0.067(9) Uiso 0.79(5) 1 d . . P B 2
H66B H -0.4892 0.0712 0.4417 0.081 Uiso 0.79(5) 1 calc R U P B 2
C67B C -0.4125(18) 0.0924(16) 0.4811(13) 0.072(11) Uiso 0.79(5) 1 d . . P B 2
H67B H -0.4093 0.0607 0.4970 0.087 Uiso 0.79(5) 1 calc R U P B 2
C68B C -0.3702(15) 0.1331(13) 0.4903(10) 0.052(7) Uiso 0.79(5) 1 d . . P B 2
H68B H -0.3362 0.1279 0.5120 0.062 Uiso 0.79(5) 1 calc R U P B 2
C71 C -0.1079(9) 0.4110(8) 0.6665(5) 0.034(4) Uani 1 1 d . . . . .
H71 H -0.1417 0.3845 0.6575 0.041 Uiso 1 1 calc R U . . .
C72 C -0.0930(11) 0.4066(9) 0.7168(6) 0.045(5) Uani 1 1 d . . . . .
H72A H -0.0765 0.3715 0.7240 0.068 Uiso 1 1 calc R U . . .
H72B H -0.0604 0.4328 0.7264 0.068 Uiso 1 1 calc R U . . .
H72C H -0.1329 0.4128 0.7309 0.068 Uiso 1 1 calc R U . . .
C73 C -0.1331(7) 0.4636(4) 0.6535(4) 0.046(5) Uani 1 1 d G . . . .
C74 C -0.1181(7) 0.5090(6) 0.6767(4) 0.054(6) Uani 1 1 d G . . . .
H74 H -0.0898 0.5074 0.7019 0.064 Uiso 1 1 calc R U . . .
C75 C -0.1445(8) 0.5567(5) 0.6629(5) 0.067(7) Uani 1 1 d G . . . .
H75 H -0.1343 0.5877 0.6788 0.081 Uiso 1 1 calc R U . . .
C76 C -0.1859(8) 0.5591(5) 0.6260(5) 0.062(7) Uani 1 1 d G . . . .
H76 H -0.2040 0.5917 0.6166 0.074 Uiso 1 1 calc R U . . .
C77 C -0.2010(6) 0.5137(6) 0.6028(4) 0.063(7) Uani 1 1 d G . . . .
H77 H -0.2293 0.5154 0.5776 0.076 Uiso 1 1 calc R U . . .
C78 C -0.1745(7) 0.4660(5) 0.6166(4) 0.054(6) Uani 1 1 d G . . . .
H78 H -0.1848 0.4350 0.6007 0.065 Uiso 1 1 calc R U . . .
C81 C 0.1293(8) 0.3916(6) 0.6903(5) 0.028(3) Uani 1 1 d . . . . .
H81 H 0.1540 0.3580 0.6898 0.033 Uiso 1 1 calc R U . . .
C82 C 0.1753(9) 0.4366(8) 0.6782(6) 0.039(4) Uani 1 1 d . . . . .
H82A H 0.1890 0.4305 0.6495 0.059 Uiso 1 1 calc R U . . .
H82B H 0.1523 0.4702 0.6787 0.059 Uiso 1 1 calc R U . . .
H82C H 0.2135 0.4376 0.6987 0.059 Uiso 1 1 calc R U . . .
C83 C 0.1055(6) 0.3974(5) 0.7336(3) 0.032(4) Uani 1 1 d G . . . .
C84 C 0.0889(7) 0.4455(4) 0.7503(4) 0.059(6) Uani 1 1 d G . . . .
H84 H 0.0897 0.4762 0.7332 0.071 Uiso 1 1 calc R U . . .
C85 C 0.0709(7) 0.4488(6) 0.7918(4) 0.072(8) Uani 1 1 d G . . . .
H85 H 0.0595 0.4817 0.8032 0.086 Uiso 1 1 calc R U . . .
C86 C 0.0697(7) 0.4040(7) 0.8168(3) 0.068(8) Uani 1 1 d G . . . .
H86 H 0.0574 0.4062 0.8452 0.081 Uiso 1 1 calc R U . . .
C87 C 0.0864(7) 0.3558(6) 0.8002(4) 0.059(7) Uani 1 1 d G . . . .
H87 H 0.0855 0.3252 0.8172 0.070 Uiso 1 1 calc R U . . .
C88 C 0.1043(6) 0.3525(4) 0.7586(4) 0.041(4) Uani 1 1 d G . . . .
H88 H 0.1157 0.3196 0.7472 0.049 Uiso 1 1 calc R U . . .
C91 C 0.0290(7) 0.4725(6) 0.5578(5) 0.027(3) Uani 1 1 d . . . . .
H91 H 0.0216 0.4561 0.5290 0.033 Uiso 1 1 calc R U . . .
C92 C -0.0222(9) 0.5121(7) 0.5607(6) 0.039(4) Uani 1 1 d . . . . .
H92A H -0.0169 0.5398 0.5397 0.058 Uiso 1 1 calc R U . . .
H92B H -0.0648 0.4956 0.5551 0.058 Uiso 1 1 calc R U . . .
H92C H -0.0190 0.5274 0.5894 0.058 Uiso 1 1 calc R U . . .
C93 C 0.0979(6) 0.4928(6) 0.5612(5) 0.050(6) Uani 1 1 d G . . . .
C94 C 0.1382(8) 0.4749(6) 0.5310(5) 0.064(7) Uani 1 1 d G . . . .
H94 H 0.1216 0.4522 0.5088 0.077 Uiso 1 1 calc R U . . .
C95 C 0.2028(8) 0.4904(7) 0.5331(6) 0.110(13) Uani 1 1 d G U . . .
H95 H 0.2304 0.4782 0.5124 0.132 Uiso 1 1 calc R U . . .
C96 C 0.2272(6) 0.5236(7) 0.5655(6) 0.069(7) Uani 1 1 d G U . . .
H96 H 0.2713 0.5341 0.5670 0.083 Uiso 1 1 calc R U . . .
C97 C 0.1868(8) 0.5414(6) 0.5958(5) 0.067(7) Uani 1 1 d G U . . .
H97 H 0.2035 0.5641 0.6179 0.080 Uiso 1 1 calc R U . . .
C98 C 0.1222(7) 0.5260(7) 0.5936(5) 0.065(6) Uani 1 1 d G U . . .
H98 H 0.0946 0.5382 0.6143 0.078 Uiso 1 1 calc R U . . .
C101 C 0.1001(11) 0.0593(8) 0.7220(7) 0.049(5) Uani 1 1 d . . . . .
H101 H 0.1333 0.0840 0.7120 0.059 Uiso 1 1 calc R U . . .
C102 C 0.0818(14) 0.0798(9) 0.7635(7) 0.061(7) Uani 1 1 d . . . . .
H10A H 0.0627 0.1147 0.7594 0.092 Uiso 1 1 calc R U . . .
H10B H 0.0502 0.0562 0.7751 0.092 Uiso 1 1 calc R U . . .
H10C H 0.1205 0.0820 0.7835 0.092 Uiso 1 1 calc R U . . .
C103 C 0.1300(6) 0.0065(4) 0.7226(4) 0.041(4) Uani 1 1 d G . . . .
C104 C 0.1135(6) -0.0318(5) 0.7512(4) 0.050(5) Uani 1 1 d G . . . .
H104 H 0.0815 -0.0248 0.7705 0.059 Uiso 1 1 calc R U . . .
C105 C 0.1437(7) -0.0805(5) 0.7514(5) 0.056(6) Uani 1 1 d G . . . .
H105 H 0.1324 -0.1067 0.7710 0.067 Uiso 1 1 calc R U . . .
C106 C 0.1905(8) -0.0907(6) 0.7231(6) 0.084(11) Uani 1 1 d G . . . .
H106 H 0.2112 -0.1239 0.7233 0.100 Uiso 1 1 calc R U . . .
C107 C 0.2071(7) -0.0523(7) 0.6946(5) 0.082(9) Uani 1 1 d G U . . .
H107 H 0.2391 -0.0593 0.6752 0.098 Uiso 1 1 calc R U . . .
C108 C 0.1768(7) -0.0037(6) 0.6943(4) 0.075(10) Uani 1 1 d G . . . .
H108 H 0.1881 0.0225 0.6748 0.089 Uiso 1 1 calc R U . . .
C111 C -0.0194(7) -0.0451(6) 0.6115(5) 0.024(3) Uani 1 1 d . . . . .
H111 H -0.0222 -0.0383 0.5802 0.029 Uiso 1 1 calc R U . . .
C112 C 0.0442(9) -0.0753(8) 0.6217(9) 0.053(6) Uani 1 1 d . . . . .
H11A H 0.0417 -0.1092 0.6071 0.080 Uiso 1 1 calc R U . . .
H11B H 0.0804 -0.0550 0.6119 0.080 Uiso 1 1 calc R U . . .
H11C H 0.0510 -0.0809 0.6525 0.080 Uiso 1 1 calc R U . . .
C113 C -0.0792(4) -0.0778(4) 0.6196(4) 0.030(3) Uani 1 1 d G . . . .
C114 C -0.0757(4) -0.1186(5) 0.6489(4) 0.040(4) Uani 1 1 d G . . . .
H114 H -0.0359 -0.1260 0.6649 0.048 Uiso 1 1 calc R U . . .
C115 C -0.1304(5) -0.1486(4) 0.6547(4) 0.039(4) Uani 1 1 d G . . . .
H115 H -0.1280 -0.1765 0.6747 0.047 Uiso 1 1 calc R U . . .
C116 C -0.1886(4) -0.1377(4) 0.6312(4) 0.036(4) Uani 1 1 d G . . . .
H116 H -0.2260 -0.1582 0.6352 0.043 Uiso 1 1 calc R U . . .
C117 C -0.1921(4) -0.0969(5) 0.6019(4) 0.045(5) Uani 1 1 d G . . . .
H117 H -0.2319 -0.0894 0.5859 0.054 Uiso 1 1 calc R U . . .
C118 C -0.1374(5) -0.0669(4) 0.5961(4) 0.040(4) Uani 1 1 d G . . . .
H118 H -0.1398 -0.0390 0.5760 0.048 Uiso 1 1 calc R U . . .
C121 C -0.1408(8) 0.0742(6) 0.7012(6) 0.029(3) Uani 1 1 d . . . . .
H121 H -0.1657 0.1031 0.6861 0.035 Uiso 1 1 calc R U . . .
C122 C -0.1823(9) 0.0238(7) 0.6943(6) 0.035(4) Uani 1 1 d . . . . .
H12D H -0.1869 0.0153 0.6638 0.053 Uiso 1 1 calc R U . . .
H12E H -0.1608 -0.0053 0.7100 0.053 Uiso 1 1 calc R U . . .
H12F H -0.2252 0.0297 0.7045 0.053 Uiso 1 1 calc R U . . .
C123 C -0.1317(7) 0.0895(5) 0.7473(3) 0.038(4) Uani 1 1 d G . . . .
C124 C -0.0946(8) 0.0602(6) 0.7774(4) 0.059(7) Uani 1 1 d G . . . .
H124 H -0.0739 0.0290 0.7691 0.071 Uiso 1 1 calc R U . . .
C125 C -0.0878(9) 0.0766(8) 0.8197(4) 0.083(10) Uani 1 1 d G . . . .
H125 H -0.0624 0.0566 0.8403 0.100 Uiso 1 1 calc R U . . .
C126 C -0.1181(9) 0.1222(8) 0.8318(3) 0.071(8) Uani 1 1 d G . . . .
H126 H -0.1134 0.1334 0.8607 0.086 Uiso 1 1 calc R U . . .
C127 C -0.1552(9) 0.1515(6) 0.8017(5) 0.090(11) Uani 1 1 d G U . . .
H127 H -0.1759 0.1826 0.8100 0.108 Uiso 1 1 calc R U . . .
C128 C -0.1620(8) 0.1351(5) 0.7594(4) 0.059(7) Uani 1 1 d G . . . .
H128 H -0.1874 0.1551 0.7388 0.070 Uiso 1 1 calc R U . . .
C1O C 0.1746(7) 0.2983(5) 0.5677(5) 0.020(3) Uani 1 1 d . . . . .
C2O C 0.1411(6) 0.3229(5) 0.5260(5) 0.018(3) Uani 1 1 d . . . . .
C3O C 0.0017(7) 0.1586(6) 0.4187(5) 0.024(3) Uani 1 1 d . . . . .
C4O C 0.0082(8) 0.2176(6) 0.4119(5) 0.027(3) Uani 1 1 d . . . . .
C5O C 0.1537(7) 0.1002(6) 0.5852(5) 0.025(3) Uani 1 1 d . . . . .
C6O C 0.1141(7) 0.0687(6) 0.5505(5) 0.025(3) Uani 1 1 d . . . . .
C7O C -0.1093(7) 0.3446(6) 0.5058(5) 0.024(3) Uani 1 1 d . . . . .
C8O C -0.1532(8) 0.3234(7) 0.5392(5) 0.029(3) Uani 1 1 d . . . . .
C9O C -0.1349(7) 0.0873(6) 0.5324(5) 0.022(3) Uani 1 1 d . . . . .
C10O C -0.1702(7) 0.1247(6) 0.5617(5) 0.021(3) Uani 1 1 d . . . . .
C11O C 0.0335(8) 0.2276(7) 0.6806(5) 0.029(3) Uani 1 1 d . . . . .
C12O C -0.0417(7) 0.2326(6) 0.6746(5) 0.023(3) Uani 1 1 d . . . . .
O1O O 0.1550(6) 0.3071(5) 0.4912(4) 0.035(3) Uani 1 1 d . . . . .
O2O O 0.2147(5) 0.2620(4) 0.5619(4) 0.026(2) Uani 1 1 d . . . . .
O3O O 0.1600(5) 0.3150(4) 0.6019(4) 0.027(2) Uani 1 1 d . . . . .
O4O O 0.1010(6) 0.3592(5) 0.5318(4) 0.032(3) Uani 1 1 d . . . . .
O5O O 0.0640(5) 0.2374(4) 0.4148(4) 0.026(2) Uani 1 1 d . . . . .
O6O O 0.0548(5) 0.1323(4) 0.4256(4) 0.030(2) Uani 1 1 d . . . . .
O7O O -0.0431(5) 0.2438(4) 0.4049(3) 0.025(2) Uani 1 1 d . . . . .
O8O O -0.0519(5) 0.1381(4) 0.4174(4) 0.030(2) Uani 1 1 d . . . . .
O9O O 0.2012(5) 0.1273(4) 0.5722(4) 0.026(2) Uani 1 1 d . . . . .
O10O O 0.1277(6) 0.0714(5) 0.5130(4) 0.030(3) Uani 1 1 d . . . . .
O11O O 0.1396(6) 0.0986(5) 0.6217(4) 0.030(2) Uani 1 1 d . . . . .
O12O O 0.0675(6) 0.0416(5) 0.5632(4) 0.031(3) Uani 1 1 d . . . . .
O13O O -0.1228(5) 0.3298(5) 0.4671(3) 0.027(2) Uani 1 1 d . . . . .
O14O O -0.1981(5) 0.2923(5) 0.5273(3) 0.031(3) Uani 1 1 d . . . . .
O15O O -0.0646(5) 0.3744(4) 0.5164(3) 0.025(2) Uani 1 1 d . . . . .
O16O O -0.1409(5) 0.3406(5) 0.5770(3) 0.031(3) Uani 1 1 d . . . . .
O17O O -0.1469(5) 0.0919(5) 0.4929(3) 0.031(3) Uani 1 1 d . . . . .
O18O O -0.2073(6) 0.1581(5) 0.5451(4) 0.030(3) Uani 1 1 d . . . . .
O19O O -0.0988(5) 0.0537(4) 0.5492(3) 0.024(2) Uani 1 1 d . . . . .
O20O O -0.1585(5) 0.1185(4) 0.6017(4) 0.028(2) Uani 1 1 d . . . . .
O21O O 0.0654(5) 0.2685(4) 0.6778(4) 0.027(2) Uani 1 1 d . . . . .
O22O O -0.0647(5) 0.2772(4) 0.6692(4) 0.026(2) Uani 1 1 d . . . . .
O23O O 0.0587(5) 0.1834(4) 0.6846(4) 0.030(3) Uani 1 1 d . . . . .
O24O O -0.0747(5) 0.1911(4) 0.6768(4) 0.027(2) Uani 1 1 d . . . . .
O1G O -0.0337(9) 0.2120(7) 0.3079(4) 0.066(5) Uani 1 1 d D U . . .
C1G C 0.0122(11) 0.1748(9) 0.3007(6) 0.058(6) Uani 1 1 d D U . . .
O2G O 0.0429(9) 0.1522(8) 0.3290(5) 0.071(5) Uani 1 1 d D U . . .
C2G C -0.0037(10) 0.1695(8) 0.2563(5) 0.051(5) Uani 1 1 d D U . . .
H2G1 H -0.0215 0.1348 0.2476 0.061 Uiso 1 1 calc R U . . .
H2G2 H 0.0311 0.1804 0.2384 0.061 Uiso 1 1 calc R U . . .
C3G C -0.0540(9) 0.2105(8) 0.2618(5) 0.045(5) Uani 1 1 d D U . . .
H3G H -0.0988 0.1961 0.2563 0.054 Uiso 1 1 calc R U . . .
C4G C -0.0485(15) 0.2628(9) 0.2431(8) 0.075(8) Uani 1 1 d D U . . .
H4G1 H -0.0621 0.2614 0.2126 0.112 Uiso 1 1 calc R U . . .
H4G2 H -0.0764 0.2873 0.2572 0.112 Uiso 1 1 calc R U . . .
H4G3 H -0.0033 0.2747 0.2470 0.112 Uiso 1 1 calc R U . . .
O11G O -0.0824(13) 0.2727(10) 0.7741(7) 0.114(8) Uani 1 1 d D U . . .
C11G C -0.0244(11) 0.2505(11) 0.7888(7) 0.072(7) Uani 1 1 d D U . . .
O12G O 0.0167(10) 0.2302(9) 0.7692(7) 0.091(7) Uani 1 1 d D U . . .
C12G C -0.0307(14) 0.2615(12) 0.8318(7) 0.081(8) Uani 1 1 d D U . . .
H12G H 0.0014 0.2870 0.8444 0.097 Uiso 1 1 calc R U . . .
H12H H -0.0331 0.2300 0.8500 0.097 Uiso 1 1 calc R U . . .
C13G C -0.0947(11) 0.2847(10) 0.8180(7) 0.074(7) Uani 1 1 d D U . . .
H13G H -0.1314 0.2637 0.8280 0.089 Uiso 1 1 calc R U . . .
C14G C -0.1018(16) 0.3413(10) 0.8266(9) 0.092(11) Uani 1 1 d D U . . .
H14A H -0.1099 0.3464 0.8566 0.138 Uiso 1 1 calc R U . . .
H14B H -0.0619 0.3596 0.8206 0.138 Uiso 1 1 calc R U . . .
H14C H -0.1383 0.3553 0.8084 0.138 Uiso 1 1 calc R U . . .
O21G O -0.215(2) 0.2354(14) 0.6975(11) 0.117(14) Uiso 0.62(2) 1 d D U P C 1
C21G C -0.218(3) 0.2830(13) 0.6788(13) 0.093(14) Uiso 0.62(2) 1 d D U P C 1
O22G O -0.200(3) 0.3244(15) 0.6946(18) 0.17(2) Uiso 0.62(2) 1 d D U P C 1
C22G C -0.234(4) 0.2643(17) 0.6370(13) 0.128(19) Uiso 0.62(2) 1 d D U P C 1
H22D H -0.1997 0.2706 0.6170 0.154 Uiso 0.62(2) 1 calc R U P C 1
H22E H -0.2769 0.2752 0.6246 0.154 Uiso 0.62(2) 1 calc R U P C 1
C23G C -0.2318(19) 0.2117(13) 0.6561(12) 0.075(12) Uiso 0.62(2) 1 d D U P C 1
H23G H -0.1932 0.1925 0.6468 0.090 Uiso 0.62(2) 1 calc R U P C 1
C24G C -0.286(2) 0.1762(16) 0.6546(15) 0.080(14) Uiso 0.62(2) 1 d D U P C 1
H24A H -0.2939 0.1622 0.6257 0.120 Uiso 0.62(2) 1 calc R U P C 1
H24B H -0.2762 0.1473 0.6746 0.120 Uiso 0.62(2) 1 calc R U P C 1
H24C H -0.3246 0.1949 0.6626 0.120 Uiso 0.62(2) 1 calc R U P C 1
O21' O -0.307(3) 0.2947(18) 0.6036(19) 0.11(2) Uiso 0.38(2) 1 d D U P C 2
C21' C -0.273(2) 0.2482(15) 0.6116(16) 0.058(14) Uiso 0.38(2) 1 d D U P C 2
O22' O -0.303(3) 0.2066(16) 0.6127(18) 0.084(17) Uiso 0.38(2) 1 d D U P C 2
C22' C -0.224(3) 0.271(2) 0.640(3) 0.081(19) Uiso 0.38(2) 1 d D U P C 2
H22F H -0.1808 0.2707 0.6287 0.098 Uiso 0.38(2) 1 calc R U P C 2
H22G H -0.2231 0.2577 0.6692 0.098 Uiso 0.38(2) 1 calc R U P C 2
C23' C -0.260(3) 0.3213(16) 0.6324(18) 0.058(14) Uiso 0.38(2) 1 d D U P C 2
H23' H -0.2345 0.3471 0.6169 0.070 Uiso 0.38(2) 1 calc R U P C 2
C24' C -0.284(6) 0.345(4) 0.671(3) 0.26(7) Uiso 0.38(2) 1 d D U P C 2
H24D H -0.2481 0.3616 0.6874 0.391 Uiso 0.38(2) 1 calc R U P C 2
H24E H -0.3174 0.3711 0.6622 0.391 Uiso 0.38(2) 1 calc R U P C 2
H24F H -0.3031 0.3175 0.6877 0.391 Uiso 0.38(2) 1 calc R U P C 2
O31G O -0.1586(8) 0.4106(7) 0.2948(8) 0.086(6) Uani 1 1 d D U . . .
C31G C -0.2182(12) 0.4219(11) 0.2739(10) 0.086(9) Uani 1 1 d D U . . .
O32G O -0.2477(17) 0.3910(13) 0.2507(11) 0.172(15) Uiso 1 1 d D U . . .
C32G C -0.2309(12) 0.4642(11) 0.3010(10) 0.079(8) Uani 1 1 d D U . . .
H32D H -0.2650 0.4572 0.3206 0.095 Uiso 1 1 calc R U . . .
H32E H -0.2382 0.4981 0.2861 0.095 Uiso 1 1 calc R U . . .
C33G C -0.1637(11) 0.4567(10) 0.3203(8) 0.079(8) Uani 1 1 d D U . . .
H33G H -0.1643 0.4471 0.3511 0.095 Uiso 1 1 calc R U . . .
C34G C -0.1172(14) 0.4989(12) 0.3151(12) 0.104(12) Uani 1 1 d D U . . .
H34A H -0.1260 0.5279 0.3343 0.156 Uiso 1 1 calc R U . . .
H34B H -0.0731 0.4859 0.3221 0.156 Uiso 1 1 calc R U . . .
H34C H -0.1214 0.5112 0.2855 0.156 Uiso 1 1 calc R U . . .
O41G O 0.062(3) -0.041(4) 0.4861(19) 0.15(3) Uiso 0.34(3) 1 d D U P D 1
C41G C 0.049(3) -0.040(3) 0.4427(19) 0.12(2) Uiso 0.34(3) 1 d D U P D 1
O42G O 0.075(3) -0.012(2) 0.4184(17) 0.069(15) Uiso 0.34(3) 1 d D U P D 1
C42G C -0.016(4) -0.058(4) 0.444(2) 0.11(2) Uiso 0.34(3) 1 d D U P D 1
H42D H -0.0227 -0.0942 0.4335 0.130 Uiso 0.34(3) 1 calc R U P D 1
H42E H -0.0487 -0.0337 0.4310 0.130 Uiso 0.34(3) 1 calc R U P D 1
C43G C -0.005(4) -0.054(3) 0.491(2) 0.11(2) Uiso 0.34(3) 1 d D U P D 1
H43G H -0.0083 -0.0886 0.5052 0.130 Uiso 0.34(3) 1 calc R U P D 1
C44G C -0.043(5) -0.015(5) 0.512(3) 0.17(5) Uiso 0.34(3) 1 d D U P D 1
H44A H -0.0875 -0.0281 0.5136 0.248 Uiso 0.34(3) 1 calc R U P D 1
H44B H -0.0239 -0.0080 0.5410 0.248 Uiso 0.34(3) 1 calc R U P D 1
H44C H -0.0446 0.0178 0.4956 0.248 Uiso 0.34(3) 1 calc R U P D 1
O41' O -0.0199(13) 0.0168(10) 0.4642(9) 0.069(8) Uiso 0.66(3) 1 d D U P D 2
C41' C 0.0194(17) -0.0094(15) 0.4378(13) 0.089(13) Uiso 0.66(3) 1 d D U P D 2
O42' O 0.040(4) 0.012(3) 0.4060(19) 0.27(4) Uiso 0.66(3) 1 d D U P D 2
C42' C -0.012(2) -0.0581(14) 0.4396(19) 0.097(15) Uiso 0.66(3) 1 d D U P D 2
H42F H 0.0153 -0.0860 0.4538 0.116 Uiso 0.66(3) 1 calc R U P D 2
H42G H -0.0329 -0.0701 0.4120 0.116 Uiso 0.66(3) 1 calc R U P D 2
C43' C -0.0569(16) -0.0313(14) 0.4683(13) 0.104(15) Uiso 0.66(3) 1 d D U P D 2
H43' H -0.0509 -0.0454 0.4980 0.125 Uiso 0.66(3) 1 calc R U P D 2
C44' C -0.1245(15) -0.0366(18) 0.4509(15) 0.080(13) Uiso 0.66(3) 1 d D U P D 2
H44D H -0.1403 -0.0718 0.4570 0.119 Uiso 0.66(3) 1 calc R U P D 2
H44E H -0.1513 -0.0104 0.4642 0.119 Uiso 0.66(3) 1 calc R U P D 2
H44F H -0.1272 -0.0310 0.4200 0.119 Uiso 0.66(3) 1 calc R U P D 2
O51G O 0.016(2) 0.2375(14) 0.1105(12) 0.152(18) Uiso 0.65(3) 1 d D U P E 1
C51G C 0.0497(19) 0.2434(13) 0.1494(11) 0.062(10) Uiso 0.65(3) 1 d D U P E 1
O52G O 0.068(3) 0.2074(18) 0.1720(17) 0.16(2) Uiso 0.65(3) 1 d D U P E 1
C52G C 0.055(4) 0.2976(14) 0.1475(15) 0.130(19) Uiso 0.65(3) 1 d D U P E 1
H52D H 0.0992 0.3104 0.1430 0.156 Uiso 0.65(3) 1 calc R U P E 1
H52E H 0.0364 0.3163 0.1712 0.156 Uiso 0.65(3) 1 calc R U P E 1
C53G C 0.011(2) 0.2940(14) 0.1076(12) 0.084(13) Uiso 0.65(3) 1 d D U P E 1
H53G H -0.0342 0.3068 0.1117 0.100 Uiso 0.65(3) 1 calc R U P E 1
C54G C 0.038(3) 0.318(2) 0.0703(15) 0.13(3) Uiso 0.65(3) 1 d D U P E 1
H54A H 0.0319 0.3557 0.0710 0.201 Uiso 0.65(3) 1 calc R U P E 1
H54B H 0.0840 0.3094 0.0707 0.201 Uiso 0.65(3) 1 calc R U P E 1
H54C H 0.0151 0.3035 0.0442 0.201 Uiso 0.65(3) 1 calc R U P E 1
O51' O 0.031(4) 0.286(2) 0.138(2) 0.13(2) Uiso 0.35(3) 1 d D U P E 2
C51' C 0.057(4) 0.269(2) 0.177(2) 0.14(2) Uiso 0.35(3) 1 d D U P E 2
O52' O 0.083(4) 0.227(2) 0.183(2) 0.09(2) Uiso 0.35(3) 1 d D U P E 2
C52' C 0.071(6) 0.319(3) 0.194(3) 0.16(3) Uiso 0.35(3) 1 d D U P E 2
H52F H 0.1173 0.3265 0.2010 0.190 Uiso 0.35(3) 1 calc R U P E 2
H52G H 0.0445 0.3288 0.2179 0.190 Uiso 0.35(3) 1 calc R U P E 2
C53' C 0.044(4) 0.340(2) 0.152(3) 0.14(3) Uiso 0.35(3) 1 d D U P E 2
H53' H 0.0792 0.3560 0.1355 0.166 Uiso 0.35(3) 1 calc R U P E 2
C54' C -0.012(4) 0.374(3) 0.153(3) 0.09(3) Uiso 0.35(3) 1 d D U P E 2
H54D H 0.0032 0.4093 0.1629 0.137 Uiso 0.35(3) 1 calc R U P E 2
H54E H -0.0346 0.3769 0.1251 0.137 Uiso 0.35(3) 1 calc R U P E 2
H54F H -0.0407 0.3602 0.1737 0.137 Uiso 0.35(3) 1 calc R U P E 2
O61G O 0.172(3) 0.582(3) 0.7602(18) 0.22(3) Uiso 0.59(2) 1 d D U P F 1
C61G C 0.106(3) 0.592(3) 0.762(2) 0.20(3) Uiso 0.59(2) 1 d D U P F 1
O62G O 0.064(4) 0.596(5) 0.732(3) 0.37(6) Uiso 0.59(2) 1 d D U P F 1
C62G C 0.105(3) 0.579(4) 0.805(2) 0.18(3) Uiso 0.59(2) 1 d D U P F 1
H62D H 0.0716 0.5536 0.8112 0.220 Uiso 0.59(2) 1 calc R U P F 1
H62E H 0.1052 0.6100 0.8241 0.220 Uiso 0.59(2) 1 calc R U P F 1
C63G C 0.171(3) 0.556(2) 0.801(2) 0.16(2) Uiso 0.59(2) 1 d D U P F 1
H63G H 0.1684 0.5170 0.7977 0.194 Uiso 0.59(2) 1 calc R U P F 1
C64G C 0.217(3) 0.571(3) 0.836(2) 0.14(3) Uiso 0.59(2) 1 d D U P F 1
H64C H 0.2098 0.5498 0.8611 0.209 Uiso 0.59(2) 1 calc R U P F 1
H64D H 0.2612 0.5653 0.8277 0.209 Uiso 0.59(2) 1 calc R U P F 1
H64E H 0.2111 0.6082 0.8425 0.209 Uiso 0.59(2) 1 calc R U P F 1
O61' O 0.159(2) 0.563(3) 0.8539(16) 0.15(2) Uiso 0.41(2) 1 d D U P F 2
C61' C 0.199(2) 0.577(2) 0.8887(14) 0.074(17) Uiso 0.41(2) 1 d D U P F 2
O62' O 0.189(3) 0.588(3) 0.9252(14) 0.11(2) Uiso 0.41(2) 1 d D U P F 2
C62' C 0.255(2) 0.559(4) 0.871(2) 0.14(3) Uiso 0.41(2) 1 d D U P F 2
H62F H 0.2840 0.5374 0.8903 0.171 Uiso 0.41(2) 1 calc R U P F 2
H62G H 0.2789 0.5864 0.8566 0.171 Uiso 0.41(2) 1 calc R U P F 2
C63' C 0.209(3) 0.528(2) 0.8415(14) 0.15(3) Uiso 0.41(2) 1 d D U P F 2
H63' H 0.2024 0.4913 0.8521 0.185 Uiso 0.41(2) 1 calc R U P F 2
C64' C 0.225(2) 0.5290(17) 0.7978(12) 0.034(10) Uiso 0.41(2) 1 d D U P F 2
H64F H 0.2587 0.5033 0.7936 0.052 Uiso 0.41(2) 1 calc R U P F 2
H64G H 0.1859 0.5204 0.7790 0.052 Uiso 0.41(2) 1 calc R U P F 2
H64H H 0.2399 0.5640 0.7909 0.052 Uiso 0.41(2) 1 calc R U P F 2
O71G O 0.4683(10) -0.0763(7) 0.3935(6) 0.090(7) Uani 1 1 d D U . . .
C71G C 0.5195(12) -0.0727(8) 0.4238(9) 0.071(7) Uani 1 1 d D U . . .
O72G O 0.5288(11) -0.0343(8) 0.4457(8) 0.101(8) Uani 1 1 d D U . . .
C72G C 0.5328(13) -0.1274(8) 0.4249(7) 0.068(7) Uani 1 1 d D U . . .
H72D H 0.5251 -0.1446 0.4523 0.082 Uiso 1 1 calc R U . . .
H72E H 0.5756 -0.1371 0.4153 0.082 Uiso 1 1 calc R U . . .
C73G C 0.4783(11) -0.1323(7) 0.3917(6) 0.059(6) Uani 1 1 d D U . . .
H73G H 0.4411 -0.1514 0.4030 0.071 Uiso 1 1 calc R U . . .
C74G C 0.4901(12) -0.1513(11) 0.3490(6) 0.064(7) Uani 1 1 d D U . . .
H74A H 0.4964 -0.1893 0.3498 0.096 Uiso 1 1 calc R U . . .
H74B H 0.4527 -0.1428 0.3291 0.096 Uiso 1 1 calc R U . . .
H74C H 0.5290 -0.1344 0.3395 0.096 Uiso 1 1 calc R U . . .
O81G O -0.0534(10) 0.2094(12) 0.5197(8) 0.051(4) Uani 0.5 1 d D U P G 1
C81G C 0.0100(11) 0.2294(13) 0.5256(10) 0.051(4) Uani 0.5 1 d D U P G 1
O82G O 0.0607(11) 0.2018(12) 0.5266(10) 0.051(4) Uani 0.5 1 d D U P G 1
C82G C -0.0079(15) 0.2562(13) 0.5623(11) 0.051(4) Uani 0.5 1 d D U P G 1
H82D H -0.0217 0.2929 0.5568 0.061 Uiso 0.5 1 calc R U P G 1
H82E H 0.0249 0.2541 0.5869 0.061 Uiso 0.5 1 calc R U P G 1
C83G C -0.0622(13) 0.2193(13) 0.5646(9) 0.051(4) Uani 0.5 1 d D U P G 1
H83G H -0.1041 0.2374 0.5689 0.061 Uiso 0.5 1 calc R U P G 1
C84G C -0.0535(18) 0.1710(15) 0.5906(12) 0.051(4) Uani 0.5 1 d D U P G 1
H84A H -0.0596 0.1790 0.6204 0.076 Uiso 0.5 1 calc R U P G 1
H84B H -0.0854 0.1447 0.5800 0.076 Uiso 0.5 1 calc R U P G 1
H84C H -0.0096 0.1572 0.5884 0.076 Uiso 0.5 1 calc R U P G 1
O91G O -0.2092(7) -0.2506(6) 0.6913(6) 0.065(4) Uani 1 1 d D U . . .
C91G C -0.2046(10) -0.2891(8) 0.6618(8) 0.063(5) Uani 1 1 d D U . . .
O92G O -0.1543(9) -0.3002(9) 0.6473(7) 0.088(6) Uani 1 1 d D U . . .
C92G C -0.2708(10) -0.3042(8) 0.6607(7) 0.058(5) Uani 1 1 d D U . . .
H92D H -0.2780 -0.3395 0.6725 0.070 Uiso 1 1 calc R U . . .
H92E H -0.2952 -0.2994 0.6326 0.070 Uiso 1 1 calc R U . . .
C93G C -0.2786(9) -0.2611(8) 0.6911(6) 0.058(5) Uani 1 1 d D U . . .
H93G H -0.3050 -0.2318 0.6776 0.070 Uiso 1 1 calc R U . . .
C94G C -0.2977(11) -0.2727(11) 0.7340(6) 0.061(6) Uani 1 1 d D U . . .
H94A H -0.3444 -0.2795 0.7327 0.092 Uiso 1 1 calc R U . . .
H94B H -0.2741 -0.3036 0.7452 0.092 Uiso 1 1 calc R U . . .
H94C H -0.2873 -0.2427 0.7527 0.092 Uiso 1 1 calc R U . . .
O2S O 0.022(2) 0.037(2) 0.3393(14) 0.089(14) Uani 0.5 1 d . . P . .

loop_
_atom_site_aniso_label
_atom_site_aniso_U_11
_atom_site_aniso_U_22
_atom_site_aniso_U_33
_atom_site_aniso_U_23
_atom_site_aniso_U_13
_atom_site_aniso_U_12
Pd1 0.0162(5) 0.0207(5) 0.0317(6) 0.0010(4) 0.0047(4) 0.0031(4)
Pd2 0.0153(5) 0.0216(5) 0.0301(6) 0.0024(4) 0.0050(4) 0.0024(4)
Pd3 0.0155(5) 0.0207(5) 0.0306(6) 0.0028(4) 0.0035(4) -0.0009(4)
Pd4 0.0176(5) 0.0323(6) 0.0152(5) -0.0031(4) -0.0029(4) 0.0003(4)
Pd5 0.0161(5) 0.0346(6) 0.0167(5) 0.0025(4) -0.0025(4) 0.0005(4)
Pd6 0.0152(5) 0.0291(6) 0.0192(5) -0.0012(4) -0.0009(4) 0.0007(4)
Pd7 0.0184(5) 0.0226(5) 0.0176(5) -0.0024(4) -0.0010(4) -0.0013(4)
Pd8 0.0213(5) 0.0175(5) 0.0217(5) -0.0008(4) -0.0029(4) -0.0041(4)
Pd9 0.0187(5) 0.0195(5) 0.0234(5) 0.0008(4) -0.0018(4) 0.0013(4)
Pd10 0.0198(5) 0.0231(5) 0.0252(5) 0.0057(4) -0.0012(4) -0.0068(4)
Pd11 0.0275(6) 0.0198(5) 0.0239(5) 0.0031(4) -0.0040(4) -0.0081(4)
Pd12 0.0200(5) 0.0213(5) 0.0179(5) 0.0026(4) -0.0014(4) -0.0048(4)
P1 0.0193(18) 0.0201(18) 0.038(2) 0.0002(15) 0.0135(16) 0.0037(14)
P2 0.0186(17) 0.0307(19) 0.0169(16) -0.0018(14) -0.0047(13) 0.0031(14)
P3 0.0254(19) 0.0192(17) 0.0224(17) -0.0040(14) -0.0013(14) -0.0027(14)
P4 0.0264(19) 0.0204(17) 0.0234(18) 0.0072(14) 0.0003(15) -0.0063(14)
O1 0.022(6) 0.038(7) 0.048(7) 0.002(5) 0.021(5) 0.010(5)
O2 0.020(5) 0.047(7) 0.019(5) -0.004(5) -0.005(4) 0.009(5)
O3 0.044(7) 0.021(5) 0.031(6) -0.004(4) 0.005(5) 0.003(5)
O4 0.032(6) 0.028(6) 0.028(6) 0.016(5) -0.005(5) -0.008(5)
N1 0.021(6) 0.018(6) 0.022(6) -0.001(4) 0.005(5) 0.002(4)
N2 0.020(6) 0.021(6) 0.026(6) 0.001(5) 0.010(5) 0.003(5)
N3 0.019(6) 0.022(6) 0.025(6) 0.001(5) 0.002(5) 0.004(5)
N4 0.023(6) 0.036(7) 0.013(5) -0.004(5) -0.001(5) 0.000(5)
N5 0.020(6) 0.035(7) 0.008(5) 0.001(5) 0.001(4) 0.003(5)
N6 0.013(5) 0.036(7) 0.013(5) 0.000(5) 0.003(4) -0.003(5)
N7 0.018(6) 0.033(7) 0.011(5) -0.002(5) -0.006(4) -0.003(5)
N8 0.014(5) 0.009(5) 0.024(6) -0.004(4) -0.003(4) -0.006(4)
N9 0.012(5) 0.015(5) 0.019(5) 0.001(4) -0.002(4) 0.001(4)
N10 0.020(6) 0.020(6) 0.042(8) -0.002(5) -0.011(6) -0.003(5)
N11 0.019(6) 0.012(5) 0.031(7) 0.002(4) 0.006(5) -0.010(4)
N12 0.029(7) 0.021(6) 0.022(6) 0.003(5) 0.004(5) -0.011(5)
C11 0.022(7) 0.029(8) 0.044(10) 0.000(7) -0.004(7) -0.002(6)
C12 0.021(8) 0.029(9) 0.077(14) 0.003(9) -0.016(8) 0.004(6)
C13 0.017(7) 0.041(10) 0.067(13) -0.013(9) 0.010(8) -0.005(7)
C14 0.024(9) 0.050(12) 0.077(15) -0.010(11) 0.023(9) -0.009(8)
C15 0.012(8) 0.10(2) 0.11(2) -0.057(17) 0.011(10) -0.003(10)
C16 0.09(2) 0.026(11) 0.17(4) -0.019(16) 0.04(2) -0.011(12)
C17 0.09(2) 0.021(10) 0.15(3) -0.027(14) 0.05(2) -0.025(11)
C18 0.029(10) 0.051(12) 0.086(18) -0.010(12) -0.001(10) -0.016(9)
C21 0.037(9) 0.022(7) 0.035(9) 0.009(6) 0.011(7) 0.013(6)
C22 0.054(12) 0.036(10) 0.042(10) 0.023(8) 0.008(9) -0.010(9)
C23 0.046(10) 0.030(8) 0.035(9) 0.005(7) 0.011(8) 0.006(7)
C24 0.056(15) 0.13(3) 0.070(17) 0.044(18) 0.011(13) 0.054(17)
C25 0.10(2) 0.12(3) 0.07(2) -0.03(2) 0.013(18) 0.03(2)
C26 0.09(2) 0.09(2) 0.061(16) 0.021(15) -0.034(16) -0.048(18)
C27 0.053(13) 0.049(13) 0.066(15) -0.012(11) 0.018(11) 0.000(10)
C28 0.090(19) 0.033(11) 0.068(16) -0.004(10) 0.023(14) 0.018(11)
C31 0.026(7) 0.024(7) 0.032(8) 0.007(6) 0.010(6) -0.001(6)
C32 0.055(13) 0.053(12) 0.031(9) -0.001(8) -0.004(9) 0.009(10)
C33 0.046(10) 0.030(9) 0.031(9) -0.002(7) 0.007(8) -0.005(7)
C34 0.040(10) 0.025(8) 0.041(10) -0.003(7) 0.008(8) 0.014(7)
C35 0.027(9) 0.034(10) 0.094(18) -0.007(10) 0.000(10) 0.014(8)
C36 0.065(14) 0.048(12) 0.032(9) -0.006(8) -0.011(9) 0.003(10)
C37 0.12(2) 0.077(17) 0.026(10) 0.010(10) -0.002(12) 0.064(17)
C38 0.073(15) 0.028(9) 0.040(10) 0.013(8) 0.001(10) 0.023(9)
C41 0.030(8) 0.028(8) 0.022(7) -0.008(6) 0.002(6) 0.000(6)
C42 0.045(11) 0.033(9) 0.055(12) -0.005(8) -0.006(9) -0.024(8)
C43 0.031(8) 0.037(9) 0.032(8) -0.014(7) 0.000(7) -0.007(7)
C44 0.039(10) 0.048(11) 0.039(10) -0.020(8) 0.003(8) -0.014(8)
C45 0.057(13) 0.050(12) 0.031(9) 0.000(8) 0.002(9) 0.002(10)
C46 0.099(19) 0.040(11) 0.031(10) 0.001(8) 0.003(11) -0.029(12)
C47 0.054(12) 0.047(11) 0.041(11) -0.021(9) 0.003(9) -0.004(9)
C48 0.038(10) 0.055(12) 0.037(10) -0.024(9) 0.013(8) 0.009(8)
C51 0.032(8) 0.036(9) 0.021(7) 0.013(6) -0.001(6) -0.005(7)
C52 0.035(10) 0.078(15) 0.022(8) 0.015(9) 0.005(7) 0.017(9)
C53 0.041(10) 0.043(10) 0.020(7) 0.010(7) 0.001(7) 0.008(8)
C54 0.045(10) 0.033(9) 0.036(9) 0.013(7) 0.000(8) 0.004(8)
C55 0.082(17) 0.056(14) 0.037(11) 0.014(10) 0.007(11) 0.029(12)
C56 0.079(19) 0.065(17) 0.079(19) -0.008(14) -0.004(15) 0.040(15)
C57 0.094(19) 0.040(11) 0.053(13) -0.011(10) -0.015(13) 0.028(12)
C58 0.080(16) 0.044(11) 0.031(10) -0.012(8) -0.022(10) 0.014(11)
C61 0.014(6) 0.054(10) 0.017(7) -0.002(6) -0.003(5) 0.005(6)
C62 0.020(8) 0.041(11) 0.096(18) -0.010(11) 0.021(10) 0.002(7)
C71 0.033(9) 0.052(11) 0.018(7) -0.006(7) 0.005(6) -0.003(8)
C72 0.053(12) 0.055(12) 0.028(9) 0.001(8) 0.004(8) 0.005(10)
C73 0.039(10) 0.068(14) 0.032(9) 0.003(9) 0.010(8) 0.015(10)
C74 0.067(15) 0.038(11) 0.055(13) -0.008(9) -0.002(11) 0.020(10)
C75 0.059(15) 0.063(16) 0.080(18) 0.000(14) 0.001(13) 0.020(12)
C76 0.083(18) 0.051(13) 0.058(14) 0.016(11) 0.041(13) 0.040(12)
C77 0.038(11) 0.10(2) 0.051(13) 0.019(13) 0.026(10) 0.038(13)
C78 0.058(13) 0.068(15) 0.038(11) 0.000(10) 0.016(10) 0.014(11)
C81 0.025(7) 0.020(7) 0.036(8) 0.007(6) -0.006(6) 0.006(6)
C82 0.028(8) 0.055(11) 0.032(9) 0.002(8) -0.017(7) -0.021(8)
C83 0.031(8) 0.039(9) 0.027(8) 0.000(7) 0.001(6) -0.014(7)
C84 0.067(15) 0.090(18) 0.018(8) 0.002(10) -0.008(9) -0.014(13)
C85 0.045(13) 0.10(2) 0.071(17) -0.042(16) 0.004(12) -0.012(13)
C86 0.060(14) 0.12(2) 0.022(9) 0.005(12) -0.017(9) -0.051(15)
C87 0.047(12) 0.098(19) 0.029(9) 0.021(11) -0.009(9) -0.041(13)
C88 0.043(10) 0.045(10) 0.034(9) 0.012(8) -0.004(8) -0.022(8)
C91 0.021(7) 0.029(8) 0.031(8) 0.007(6) -0.003(6) 0.005(6)
C92 0.039(10) 0.028(8) 0.048(11) 0.013(8) -0.005(8) 0.016(7)
C93 0.037(10) 0.053(12) 0.056(13) 0.035(10) -0.012(9) -0.015(9)
C94 0.057(14) 0.045(12) 0.091(19) 0.034(13) 0.006(13) -0.014(11)
C95 0.110(14) 0.109(14) 0.112(14) -0.001(7) 0.011(7) 0.000(7)
C96 0.067(9) 0.064(9) 0.074(9) 0.006(6) -0.005(6) -0.003(6)
C97 0.061(8) 0.066(9) 0.070(9) 0.014(6) -0.006(6) -0.010(6)
C98 0.064(9) 0.063(8) 0.068(9) 0.010(6) 0.003(6) -0.011(6)
C101 0.049(12) 0.046(11) 0.047(11) 0.015(9) -0.023(9) -0.008(9)
C102 0.095(19) 0.041(11) 0.040(11) -0.003(9) -0.039(12) -0.016(11)
C103 0.018(8) 0.073(14) 0.030(9) -0.005(9) -0.005(6) -0.007(8)
C104 0.032(10) 0.058(13) 0.057(13) 0.026(10) -0.005(9) -0.005(9)
C105 0.061(14) 0.040(11) 0.065(14) 0.034(11) -0.001(11) 0.007(10)
C106 0.054(15) 0.12(3) 0.076(18) 0.058(18) 0.019(13) 0.052(16)
C107 0.079(10) 0.086(10) 0.081(10) 0.010(7) 0.007(7) 0.008(7)
C108 0.026(10) 0.14(3) 0.060(14) 0.059(16) -0.003(9) -0.019(13)
C111 0.018(7) 0.024(7) 0.032(8) -0.005(6) 0.010(6) -0.006(5)
C112 0.021(9) 0.039(10) 0.101(19) 0.019(11) 0.006(10) -0.003(7)
C113 0.019(7) 0.044(9) 0.026(8) -0.002(7) -0.005(6) -0.008(6)
C114 0.032(9) 0.047(11) 0.041(10) 0.008(8) -0.002(8) -0.020(8)
C115 0.037(10) 0.033(9) 0.046(10) 0.017(8) 0.001(8) -0.009(7)
C116 0.029(9) 0.032(9) 0.046(10) -0.007(7) 0.000(7) -0.018(7)
C117 0.024(9) 0.039(10) 0.072(14) 0.005(9) -0.003(9) -0.015(7)
C118 0.045(11) 0.021(8) 0.053(11) 0.008(7) -0.006(9) -0.001(7)
C121 0.027(8) 0.023(7) 0.039(9) 0.003(6) 0.013(7) -0.001(6)
C122 0.034(9) 0.032(9) 0.041(10) -0.002(7) 0.008(7) -0.010(7)
C123 0.042(10) 0.040(10) 0.034(9) -0.003(7) 0.017(8) -0.004(8)
C124 0.084(17) 0.082(17) 0.012(8) -0.010(9) 0.005(9) 0.012(14)
C125 0.11(3) 0.12(3) 0.018(9) -0.009(13) 0.014(12) 0.00(2)
C126 0.068(17) 0.11(2) 0.038(12) -0.010(14) 0.003(11) -0.033(16)
C127 0.14(3) 0.063(17) 0.08(2) -0.045(15) 0.05(2) 0.008(17)
C128 0.094(19) 0.051(13) 0.037(11) -0.008(9) 0.040(12) -0.016(12)
C1O 0.020(6) 0.015(6) 0.023(7) 0.006(5) -0.006(5) -0.004(5)
C2O 0.008(6) 0.018(6) 0.028(7) 0.003(5) 0.002(5) -0.003(5)
C3O 0.020(7) 0.024(7) 0.028(7) 0.010(6) 0.006(6) 0.008(5)
C4O 0.022(7) 0.025(7) 0.033(8) 0.009(6) 0.000(6) 0.001(6)
C5O 0.017(7) 0.031(8) 0.026(7) -0.004(6) -0.002(5) 0.008(6)
C6O 0.026(7) 0.016(6) 0.030(8) 0.007(5) -0.005(6) -0.001(5)
C7O 0.022(7) 0.023(7) 0.027(7) 0.006(6) 0.002(6) 0.004(5)
C8O 0.034(8) 0.037(9) 0.015(6) -0.009(6) 0.001(6) -0.016(7)
C9O 0.024(7) 0.022(7) 0.020(7) 0.003(5) 0.005(5) 0.003(5)
C10O 0.013(6) 0.025(7) 0.024(7) 0.001(5) -0.003(5) -0.002(5)
C11O 0.021(7) 0.033(8) 0.033(8) 0.005(6) 0.000(6) -0.002(6)
C12O 0.019(7) 0.026(7) 0.021(7) 0.003(5) -0.009(5) -0.011(5)
O1O 0.038(7) 0.037(7) 0.031(6) 0.004(5) 0.006(5) 0.025(5)
O2O 0.019(5) 0.020(5) 0.038(6) 0.002(4) -0.001(4) 0.008(4)
O3O 0.024(5) 0.026(5) 0.032(6) -0.001(4) 0.005(4) 0.000(4)
O4O 0.041(7) 0.031(6) 0.023(5) 0.000(5) -0.006(5) 0.015(5)
O5O 0.016(5) 0.023(5) 0.038(6) 0.005(4) 0.006(4) -0.002(4)
O6O 0.019(5) 0.027(6) 0.044(7) 0.009(5) 0.005(5) -0.002(4)
O7O 0.018(5) 0.029(5) 0.027(5) 0.002(4) -0.005(4) 0.011(4)
O8O 0.020(5) 0.024(5) 0.046(7) 0.001(5) -0.001(5) 0.001(4)
O9O 0.016(5) 0.031(6) 0.030(6) 0.006(4) 0.001(4) -0.008(4)
O10O 0.034(6) 0.034(6) 0.024(5) -0.003(5) 0.007(5) -0.018(5)
O11O 0.028(6) 0.033(6) 0.028(6) 0.000(5) 0.009(5) -0.018(5)
O12O 0.032(6) 0.029(6) 0.032(6) 0.004(5) -0.002(5) -0.010(5)
O13O 0.024(5) 0.038(6) 0.019(5) -0.003(4) 0.000(4) -0.011(5)
O14O 0.020(5) 0.053(7) 0.020(5) -0.011(5) 0.000(4) -0.018(5)
O15O 0.022(5) 0.033(6) 0.021(5) -0.003(4) 0.001(4) -0.003(4)
O16O 0.024(5) 0.052(7) 0.017(5) -0.009(5) 0.002(4) -0.014(5)
O17O 0.023(5) 0.049(7) 0.020(5) 0.002(5) -0.003(4) 0.012(5)
O18O 0.023(5) 0.042(7) 0.025(6) 0.005(5) -0.002(4) 0.010(5)
O19O 0.031(6) 0.033(6) 0.008(4) -0.002(4) -0.006(4) 0.004(4)
O20O 0.025(5) 0.028(6) 0.032(6) 0.002(5) -0.004(5) 0.005(4)
O21O 0.022(5) 0.016(5) 0.042(6) -0.001(4) -0.009(5) -0.009(4)
O22O 0.022(5) 0.022(5) 0.034(6) 0.002(4) 0.001(4) -0.006(4)
O23O 0.021(5) 0.023(5) 0.045(7) 0.005(5) -0.015(5) -0.007(4)
O24O 0.025(5) 0.017(5) 0.040(6) 0.002(4) 0.005(5) -0.006(4)
O1G 0.083(12) 0.088(13) 0.027(7) 0.001(7) 0.003(7) 0.007(10)
C1G 0.058(13) 0.054(13) 0.061(13) -0.003(11) -0.005(11) 0.005(10)
O2G 0.085(13) 0.085(13) 0.043(9) 0.005(9) 0.000(9) -0.013(11)
C2G 0.062(13) 0.056(12) 0.036(10) -0.007(9) 0.012(9) -0.013(10)
C3G 0.042(10) 0.071(13) 0.021(8) 0.001(8) 0.004(7) -0.003(9)
C4G 0.10(2) 0.08(2) 0.042(13) 0.004(13) -0.006(13) -0.018(17)
O11G 0.14(2) 0.102(17) 0.100(17) -0.016(14) 0.008(16) 0.040(16)
C11G 0.062(15) 0.103(19) 0.052(13) -0.004(13) 0.018(12) -0.019(14)
O12G 0.079(15) 0.098(17) 0.096(17) -0.001(13) 0.017(13) -0.004(12)
C12G 0.10(2) 0.091(19) 0.053(14) -0.029(14) 0.001(14) 0.002(16)
C13G 0.068(15) 0.092(18) 0.065(15) -0.022(14) 0.026(13) -0.025(14)
C14G 0.10(2) 0.13(3) 0.050(15) -0.013(17) 0.031(16) -0.01(2)
O31G 0.057(11) 0.071(12) 0.128(18) 0.022(12) -0.011(12) 0.012(9)
C31G 0.077(17) 0.076(17) 0.10(2) -0.034(15) -0.014(15) -0.010(14)
C32G 0.081(18) 0.072(17) 0.080(18) -0.012(14) -0.013(15) 0.019(15)
C33G 0.076(17) 0.089(18) 0.072(16) 0.012(15) 0.006(14) -0.025(15)
C34G 0.08(2) 0.12(3) 0.11(3) 0.03(2) -0.01(2) 0.01(2)
O71G 0.103(15) 0.083(13) 0.078(13) -0.032(11) -0.029(11) 0.050(12)
C71G 0.065(14) 0.052(12) 0.092(17) -0.041(12) -0.026(13) 0.017(11)
O72G 0.092(16) 0.088(16) 0.118(19) -0.055(14) -0.015(14) 0.004(13)
C72G 0.080(16) 0.066(15) 0.055(13) -0.028(12) -0.019(12) 0.027(13)
C73G 0.061(13) 0.060(13) 0.056(13) -0.018(11) 0.007(11) 0.002(11)
C74G 0.050(13) 0.11(2) 0.035(11) -0.001(12) 0.010(10) 0.023(14)
O81G 0.027(6) 0.070(9) 0.056(8) -0.002(7) 0.004(6) 0.004(6)
C81G 0.027(6) 0.070(9) 0.056(8) -0.002(7) 0.004(6) 0.004(6)
O82G 0.027(6) 0.070(9) 0.056(8) -0.002(7) 0.004(6) 0.004(6)
C82G 0.027(6) 0.070(9) 0.056(8) -0.002(7) 0.004(6) 0.004(6)
C83G 0.027(6) 0.070(9) 0.056(8) -0.002(7) 0.004(6) 0.004(6)
C84G 0.027(6) 0.070(9) 0.056(8) -0.002(7) 0.004(6) 0.004(6)
O91G 0.058(8) 0.048(8) 0.088(10) -0.012(7) -0.004(7) -0.011(6)
C91G 0.070(9) 0.040(9) 0.078(12) -0.003(9) -0.005(8) -0.008(7)
O92G 0.077(10) 0.101(15) 0.083(12) 0.005(11) -0.004(8) 0.016(9)
C92G 0.070(10) 0.052(10) 0.051(10) 0.007(8) -0.013(7) -0.013(8)
C93G 0.059(9) 0.057(11) 0.057(9) 0.008(8) -0.011(7) -0.006(7)
C94G 0.057(11) 0.072(15) 0.052(9) -0.002(8) -0.013(8) -0.017(10)
O2S 0.07(3) 0.12(4) 0.08(3) 0.00(3) 0.05(2) 0.02(2)

loop_
_atom_type_symbol
_atom_type_description
_atom_type_scat_dispersion_real
_atom_type_scat_dispersion_imag
_atom_type_scat_source
C C 0.0033 0.0016 'International Tables Vol C Tables 4.2.6.8 and 6.1.1.4'
H H 0.0000 0.0000 'International Tables Vol C Tables 4.2.6.8 and 6.1.1.4'
N N 0.0061 0.0033 'International Tables Vol C Tables 4.2.6.8 and 6.1.1.4'
O O 0.0106 0.0060 'International Tables Vol C Tables 4.2.6.8 and 6.1.1.4'
P P 0.1023 0.0942 'International Tables Vol C Tables 4.2.6.8 and 6.1.1.4'
Pd Pd -0.9988 1.0072 'International Tables Vol C Tables 4.2.6.8 and 6.1.1.4'

loop_
_geom_angle_atom_site_label_1
_geom_angle_atom_site_label_2
_geom_angle_atom_site_label_3
_geom_angle
N2 Pd1 N1 76.6(5)
N2 Pd1 O1O 98.2(5)
N1 Pd1 O1O 174.5(5)
N2 Pd1 O2O 179.0(5)
N1 Pd1 O2O 103.4(4)
O1O Pd1 O2O 81.8(4)
N2 Pd1 P1 38.4(4)
N1 Pd1 P1 38.2(4)
O1O Pd1 P1 136.6(4)
O2O Pd1 P1 141.6(3)
N2 Pd1 Pd3 82.7(4)
N1 Pd1 Pd3 40.9(3)
O1O Pd1 Pd3 137.2(4)
O2O Pd1 Pd3 96.6(3)
P1 Pd1 Pd3 56.00(9)
N2 Pd1 Pd2 40.5(4)
N1 Pd1 Pd2 82.1(4)
O1O Pd1 Pd2 92.7(4)
O2O Pd1 Pd2 138.5(3)
P1 Pd1 Pd2 55.45(9)
Pd3 Pd1 Pd2 60.64(4)
N3 Pd2 O6O 99.4(5)
N3 Pd2 N2 76.6(5)
O6O Pd2 N2 175.1(5)
N3 Pd2 O5O 177.5(5)
O6O Pd2 O5O 83.0(4)
N2 Pd2 O5O 101.0(5)
N3 Pd2 P1 38.4(4)
O6O Pd2 P1 137.8(3)
N2 Pd2 P1 38.3(4)
O5O Pd2 P1 139.2(3)
N3 Pd2 Pd1 81.1(4)
O6O Pd2 Pd1 137.6(4)
N2 Pd2 Pd1 39.6(4)
O5O Pd2 Pd1 96.6(3)
P1 Pd2 Pd1 55.18(9)
N3 Pd2 Pd3 40.0(4)
O6O Pd2 Pd3 94.3(3)
N2 Pd2 Pd3 80.9(4)
O5O Pd2 Pd3 139.3(3)
P1 Pd2 Pd3 55.31(9)
Pd1 Pd2 Pd3 59.09(4)
N1 Pd3 N3 76.3(5)
N1 Pd3 O9O 101.5(5)
N3 Pd3 O9O 176.3(5)
N1 Pd3 O10O 176.0(5)
N3 Pd3 O10O 100.2(5)
O9O Pd3 O10O 81.9(4)
N1 Pd3 P1 38.0(4)
N3 Pd3 P1 38.4(4)
O9O Pd3 P1 139.4(3)
O10O Pd3 P1 138.5(3)
N1 Pd3 Pd1 41.4(3)
N3 Pd3 Pd1 81.7(4)
O9O Pd3 Pd1 94.7(3)
O10O Pd3 Pd1 136.7(4)
P1 Pd3 Pd1 55.63(9)
N1 Pd3 Pd2 82.1(4)
N3 Pd3 Pd2 39.6(3)
O9O Pd3 Pd2 137.6(3)
O10O Pd3 Pd2 94.0(3)
P1 Pd3 Pd2 55.21(9)
Pd1 Pd3 Pd2 60.28(4)
N5 Pd4 N6 77.3(5)
N5 Pd4 O14O 176.4(5)
N6 Pd4 O14O 99.9(4)
N5 Pd4 O13O 100.3(5)
N6 Pd4 O13O 177.0(5)
O14O Pd4 O13O 82.5(4)
N5 Pd4 P2 38.8(4)
N6 Pd4 P2 38.5(3)
O14O Pd4 P2 138.5(3)
O13O Pd4 P2 139.0(3)
N5 Pd4 Pd5 81.7(4)
N6 Pd4 Pd5 40.5(4)
O14O Pd4 Pd5 94.7(4)
O13O Pd4 Pd5 137.9(3)
P2 Pd4 Pd5 55.48(9)
N5 Pd4 Pd6 39.5(4)
N6 Pd4 Pd6 82.2(3)
O14O Pd4 Pd6 138.3(4)
O13O Pd4 Pd6 94.9(3)
P2 Pd4 Pd6 55.51(9)
Pd5 Pd4 Pd6 60.19(4)
N4 Pd5 N6 76.8(5)
N4 Pd5 O17O 98.3(5)
N6 Pd5 O17O 174.8(5)
N4 Pd5 O18O 176.9(5)
N6 Pd5 O18O 102.8(5)
O17O Pd5 O18O 82.0(4)
N4 Pd5 P2 38.2(4)
N6 Pd5 P2 38.6(3)
O17O Pd5 P2 136.5(3)
O18O Pd5 P2 141.4(3)
N4 Pd5 Pd4 81.3(4)
N6 Pd5 Pd4 40.4(3)
O17O Pd5 Pd4 137.9(4)
O18O Pd5 Pd4 96.3(3)
P2 Pd5 Pd4 55.63(9)
N4 Pd5 Pd6 39.5(4)
N6 Pd5 Pd6 82.2(3)
O17O Pd5 Pd6 93.0(3)
O18O Pd5 Pd6 137.5(3)
P2 Pd5 Pd6 55.59(9)
Pd4 Pd5 Pd6 60.29(4)
N4 Pd6 N5 76.4(5)
N4 Pd6 O7O 175.6(5)
N5 Pd6 O7O 99.8(5)
N4 Pd6 O8O 101.4(5)
N5 Pd6 O8O 176.5(5)
O7O Pd6 O8O 82.3(4)
N4 Pd6 P2 37.9(4)
N5 Pd6 P2 38.6(4)
O7O Pd6 P2 138.4(3)
O8O Pd6 P2 139.3(3)
N4 Pd6 Pd5 39.9(3)
N5 Pd6 Pd5 81.0(3)
O7O Pd6 Pd5 137.8(3)
O8O Pd6 Pd5 95.5(3)
P2 Pd6 Pd5 55.12(9)
N4 Pd6 Pd4 81.0(4)
N5 Pd6 Pd4 39.4(3)
O7O Pd6 Pd4 94.7(3)
O8O Pd6 Pd4 138.0(4)
P2 Pd6 Pd4 55.19(9)
Pd5 Pd6 Pd4 59.51(4)
N9 Pd7 N7 76.1(5)
N9 Pd7 O16O 177.7(5)
N7 Pd7 O16O 101.7(5)
N9 Pd7 O15O 100.2(5)
N7 Pd7 O15O 175.8(5)
O16O Pd7 O15O 82.1(4)
N9 Pd7 P3 38.4(3)
N7 Pd7 P3 37.7(4)
O16O Pd7 P3 139.3(3)
O15O Pd7 P3 138.6(3)
N9 Pd7 Pd8 81.6(3)
N7 Pd7 Pd8 39.7(4)
O16O Pd7 Pd8 96.8(3)
O15O Pd7 Pd8 138.5(3)
P3 Pd7 Pd8 55.44(9)
N9 Pd7 Pd9 40.1(3)
N7 Pd7 Pd9 80.4(3)
O16O Pd7 Pd9 140.1(4)
O15O Pd7 Pd9 95.6(3)
P3 Pd7 Pd9 55.13(9)
Pd8 Pd7 Pd9 59.34(4)
N8 Pd8 N7 74.8(5)
N8 Pd8 O22O 177.4(5)
N7 Pd8 O22O 103.0(5)
N8 Pd8 O21O 100.5(4)
N7 Pd8 O21O 174.3(5)
O22O Pd8 O21O 81.6(4)
N8 Pd8 P3 37.3(3)
N7 Pd8 P3 37.6(4)
O22O Pd8 P3 140.6(3)
O21O Pd8 P3 137.7(3)
N8 Pd8 Pd9 40.3(3)
N7 Pd8 Pd9 81.2(4)
O22O Pd8 Pd9 138.4(3)
O21O Pd8 Pd9 93.1(3)
P3 Pd8 Pd9 55.48(9)
N8 Pd8 Pd7 81.0(3)
N7 Pd8 Pd7 39.8(3)
O22O Pd8 Pd7 96.5(3)
O21O Pd8 Pd7 137.0(3)
P3 Pd8 Pd7 55.17(8)
Pd9 Pd8 Pd7 60.38(4)
N8 Pd9 N9 75.9(5)
N8 Pd9 O4O 174.5(5)
N9 Pd9 O4O 99.6(5)
N8 Pd9 O3O 102.7(5)
N9 Pd9 O3O 178.4(5)
O4O Pd9 O3O 81.7(4)
N8 Pd9 P3 37.5(3)
N9 Pd9 P3 38.5(3)
O4O Pd9 P3 138.1(3)
O3O Pd9 P3 140.2(3)
N8 Pd9 Pd8 40.2(3)
N9 Pd9 Pd8 82.1(3)
O4O Pd9 Pd8 136.8(4)
O3O Pd9 Pd8 96.4(3)
P3 Pd9 Pd8 55.84(9)
N8 Pd9 Pd7 80.8(3)
N9 Pd9 Pd7 39.7(3)
O4O Pd9 Pd7 93.7(3)
O3O Pd9 Pd7 139.5(3)
P3 Pd9 Pd7 55.22(9)
Pd8 Pd9 Pd7 60.28(4)
N11 Pd10 N10 77.3(5)
N11 Pd10 O12O 98.7(5)
N10 Pd10 O12O 175.1(5)
N11 Pd10 O11O 179.0(5)
N10 Pd10 O11O 101.8(5)
O12O Pd10 O11O 82.1(4)
N11 Pd10 P4 38.6(4)
N10 Pd10 P4 38.8(4)
O12O Pd10 P4 137.3(3)
O11O Pd10 P4 140.6(3)
N11 Pd10 Pd12 40.4(4)
N10 Pd10 Pd12 81.6(4)
O12O Pd10 Pd12 93.5(3)
O11O Pd10 Pd12 139.1(4)
P4 Pd10 Pd12 55.62(9)
N11 Pd10 Pd11 82.1(4)
N10 Pd10 Pd11 39.6(4)
O12O Pd10 Pd11 137.5(4)
O11O Pd10 Pd11 97.0(3)
P4 Pd10 Pd11 55.74(9)
Pd12 Pd10 Pd11 59.89(4)
N10 Pd11 N12 76.5(5)
N10 Pd11 O24O 176.7(5)
N12 Pd11 O24O 100.5(5)
N10 Pd11 O23O 99.7(5)
N12 Pd11 O23O 174.8(5)
O24O Pd11 O23O 83.2(4)
N10 Pd11 P4 38.5(4)
N12 Pd11 P4 38.0(4)
O24O Pd11 P4 138.5(3)
O23O Pd11 P4 138.2(3)
N10 Pd11 Pd12 82.1(4)
N12 Pd11 Pd12 40.8(4)
O24O Pd11 Pd12 94.7(3)
O23O Pd11 Pd12 135.7(4)
P4 Pd11 Pd12 55.50(9)
N10 Pd11 Pd10 40.5(4)
N12 Pd11 Pd10 81.7(4)
O24O Pd11 Pd10 138.1(3)
O23O Pd11 Pd10 93.2(4)
P4 Pd11 Pd10 55.36(9)
Pd12 Pd11 Pd10 59.85(4)
N11 Pd12 N12 76.8(5)
N11 Pd12 O20O 175.8(5)
N12 Pd12 O20O 99.5(5)
N11 Pd12 O19O 102.2(5)
N12 Pd12 O19O 178.4(5)
O20O Pd12 O19O 81.5(4)
N11 Pd12 P4 38.6(4)
N12 Pd12 P4 38.3(4)
O20O Pd12 P4 137.8(3)
O19O Pd12 P4 140.7(3)
N11 Pd12 Pd10 40.2(3)
N12 Pd12 Pd10 81.6(4)
O20O Pd12 Pd10 137.8(3)
O19O Pd12 Pd10 96.8(3)
P4 Pd12 Pd10 55.62(9)
N11 Pd12 Pd11 82.2(3)
N12 Pd12 Pd11 40.1(3)
O20O Pd12 Pd11 93.6(3)
O19O Pd12 Pd11 138.6(3)
P4 Pd12 Pd11 55.88(9)
Pd10 Pd12 Pd11 60.26(4)
O1 P1 N1 121.0(7)
O1 P1 N2 121.8(7)
N1 P1 N2 96.0(6)
O1 P1 N3 120.5(7)
N1 P1 N3 95.6(6)
N2 P1 N3 95.7(6)
O1 P1 Pd1 140.5(6)
N1 P1 Pd1 48.6(4)
N2 P1 Pd1 47.4(4)
N3 P1 Pd1 99.0(5)
O1 P1 Pd2 137.9(6)
N1 P1 Pd2 101.0(4)
N2 P1 Pd2 48.3(4)
N3 P1 Pd2 47.4(4)
Pd1 P1 Pd2 69.37(9)
O1 P1 Pd3 138.9(5)
N1 P1 Pd3 47.6(4)
N2 P1 Pd3 99.4(4)
N3 P1 Pd3 48.0(4)
Pd1 P1 Pd3 68.37(10)
Pd2 P1 Pd3 69.48(10)
O2 P2 N4 120.4(7)
O2 P2 N6 122.3(6)
N4 P2 N6 95.9(6)
O2 P2 N5 122.4(7)
N4 P2 N5 94.0(7)
N6 P2 N5 94.9(6)
O2 P2 Pd5 138.9(6)
N4 P2 Pd5 47.9(4)
N6 P2 Pd5 48.0(4)
N5 P2 Pd5 98.6(4)
O2 P2 Pd4 140.6(5)
N4 P2 Pd4 99.0(5)
N6 P2 Pd4 47.7(4)
N5 P2 Pd4 47.3(4)
Pd5 P2 Pd4 68.89(9)
O2 P2 Pd6 137.5(5)
N4 P2 Pd6 46.9(5)
N6 P2 Pd6 100.2(4)
N5 P2 Pd6 47.1(4)
Pd5 P2 Pd6 69.29(9)
Pd4 P2 Pd6 69.29(10)
O3 P3 N8 121.9(7)
O3 P3 N7 121.3(7)
N8 P3 N7 94.5(6)
O3 P3 N9 121.3(7)
N8 P3 N9 95.9(6)
N7 P3 N9 95.2(6)
O3 P3 Pd9 139.6(5)
N8 P3 Pd9 47.7(4)
N7 P3 Pd9 99.2(5)
N9 P3 Pd9 48.3(4)
O3 P3 Pd7 138.3(5)
N8 P3 Pd7 99.8(4)
N7 P3 Pd7 47.7(4)
N9 P3 Pd7 47.6(4)
Pd9 P3 Pd7 69.65(10)
O3 P3 Pd8 139.2(5)
N8 P3 Pd8 47.1(4)
N7 P3 Pd8 47.4(4)
N9 P3 Pd8 99.5(4)
Pd9 P3 Pd8 68.69(10)
Pd7 P3 Pd8 69.39(9)
O4 P4 N12 120.9(7)
O4 P4 N11 120.5(7)
N12 P4 N11 96.0(6)
O4 P4 N10 123.1(7)
N12 P4 N10 93.8(6)
N11 P4 N10 95.7(7)
O4 P4 Pd12 138.0(5)
N12 P4 Pd12 48.3(4)
N11 P4 Pd12 47.8(4)
N10 P4 Pd12 98.8(5)
O4 P4 Pd10 139.6(6)
N12 P4 Pd10 99.4(4)
N11 P4 Pd10 47.5(4)
N10 P4 Pd10 48.3(5)
Pd12 P4 Pd10 68.76(10)
O4 P4 Pd11 140.3(5)
N12 P4 Pd11 47.0(4)
N11 P4 Pd11 99.2(4)
N10 P4 Pd11 46.8(5)
Pd12 P4 Pd11 68.61(9)
Pd10 P4 Pd11 68.90(9)
C11 N1 P1 127.1(11)
C11 N1 Pd3 119.0(10)
P1 N1 Pd3 94.4(6)
C11 N1 Pd1 118.7(9)
P1 N1 Pd1 93.2(6)
Pd3 N1 Pd1 97.7(5)
C21 N2 P1 128.0(10)
C21 N2 Pd1 116.1(10)
P1 N2 Pd1 94.2(6)
C21 N2 Pd2 119.1(10)
P1 N2 Pd2 93.4(6)
Pd1 N2 Pd2 99.9(5)
C31 N3 P1 126.3(10)
C31 N3 Pd2 120.4(10)
P1 N3 Pd2 94.2(6)
C31 N3 Pd3 115.9(9)
P1 N3 Pd3 93.6(6)
Pd2 N3 Pd3 100.4(6)
C41 N4 P2 127.9(10)
C41 N4 Pd6 118.7(10)
P2 N4 Pd6 95.2(7)
C41 N4 Pd5 114.9(10)
P2 N4 Pd5 93.9(6)
Pd6 N4 Pd5 100.6(5)
C51 N5 P2 123.3(10)
C51 N5 Pd4 117.5(10)
P2 N5 Pd4 93.9(6)
C51 N5 Pd6 120.8(10)
P2 N5 Pd6 94.3(6)
Pd4 N5 Pd6 101.2(5)
C61 N6 P2 125.2(9)
C61 N6 Pd4 116.6(10)
P2 N6 Pd4 93.8(5)
C61 N6 Pd5 122.2(10)
P2 N6 Pd5 93.4(6)
Pd4 N6 Pd5 99.1(5)
C71 N7 P3 126.0(11)
C71 N7 Pd8 120.9(10)
P3 N7 Pd8 95.0(6)
C71 N7 Pd7 114.2(9)
P3 N7 Pd7 94.6(6)
Pd8 N7 Pd7 100.5(6)
C81 N8 P3 125.7(9)
C81 N8 Pd8 116.5(9)
P3 N8 Pd8 95.6(5)
C81 N8 Pd9 119.0(9)
P3 N8 Pd9 94.8(6)
Pd8 N8 Pd9 99.5(5)
C91 N9 P3 128.1(10)
C91 N9 Pd7 117.1(9)
P3 N9 Pd7 94.0(5)
C91 N9 Pd9 118.1(9)
P3 N9 Pd9 93.2(5)
Pd7 N9 Pd9 100.2(5)
C101 N10 P4 125.7(12)
C101 N10 Pd11 120.5(11)
P4 N10 Pd11 94.7(6)
C101 N10 Pd10 116.9(13)
P4 N10 Pd10 92.9(6)
Pd11 N10 Pd10 99.9(6)
C111 N11 P4 126.7(10)
C111 N11 Pd10 115.0(9)
P4 N11 Pd10 94.0(5)
C111 N11 Pd12 121.7(9)
P4 N11 Pd12 93.7(6)
Pd10 N11 Pd12 99.4(5)
C121 N12 P4 128.7(10)
C121 N12 Pd11 119.3(10)
P4 N12 Pd11 95.0(6)
C121 N12 Pd12 114.9(10)
P4 N12 Pd12 93.5(6)
Pd11 N12 Pd12 99.0(5)
C13 C11 C12 115.7(14)
C13 C11 N1 108.4(13)
C12 C11 N1 109.9(13)
C13 C11 H11 107.5
C12 C11 H11 107.5
N1 C11 H11 107.5
C11 C12 H12A 109.5
C11 C12 H12B 109.5
H12A C12 H12B 109.5
C11 C12 H12C 109.5
H12A C12 H12C 109.5
H12B C12 H12C 109.5
C14 C13 C18 120.0
C14 C13 C11 121.9(11)
C18 C13 C11 118.1(11)
C13 C14 C15 120.0
C13 C14 H14 120.0
C15 C14 H14 120.0
C16 C15 C14 120.0
C16 C15 H15 120.0
C14 C15 H15 120.0
C17 C16 C15 120.0
C17 C16 H16 120.0
C15 C16 H16 120.0
C16 C17 C18 120.0
C16 C17 H17 120.0
C18 C17 H17 120.0
C17 C18 C13 120.0
C17 C18 H18 120.0
C13 C18 H18 120.0
N2 C21 C23 113.8(14)
N2 C21 C22 109.1(13)
C23 C21 C22 114.6(14)
N2 C21 H21 106.2
C23 C21 H21 106.2
C22 C21 H21 106.2
C21 C22 H22A 109.5
C21 C22 H22B 109.5
H22A C22 H22B 109.5
C21 C22 H22C 109.5
H22A C22 H22C 109.5
H22B C22 H22C 109.5
C24 C23 C28 120.0
C24 C23 C21 118.3(10)
C28 C23 C21 121.6(10)
C23 C24 C25 120.0
C23 C24 H24 120.0
C25 C24 H24 120.0
C26 C25 C24 120.0
C26 C25 H25 120.0
C24 C25 H25 120.0
C25 C26 C27 120.0
C25 C26 H26 120.0
C27 C26 H26 120.0
C28 C27 C26 120.0
C28 C27 H27 120.0
C26 C27 H27 120.0
C27 C28 C23 120.0
C27 C28 H28 120.0
C23 C28 H28 120.0
N3 C31 C33 113.4(13)
N3 C31 C32 111.9(13)
C33 C31 C32 112.8(13)
N3 C31 H31 106.0
C33 C31 H31 106.0
C32 C31 H31 106.0
C31 C32 H32A 109.5
C31 C32 H32B 109.5
H32A C32 H32B 109.5
C31 C32 H32C 109.5
H32A C32 H32C 109.5
H32B C32 H32C 109.5
C34 C33 C38 120.0
C34 C33 C31 120.8(9)
C38 C33 C31 119.2(9)
C35 C34 C33 120.0
C35 C34 H34 120.0
C33 C34 H34 120.0
C36 C35 C34 120.0
C36 C35 H35 120.0
C34 C35 H35 120.0
C35 C36 C37 120.0
C35 C36 H36 120.0
C37 C36 H36 120.0
C38 C37 C36 120.0
C38 C37 H37 120.0
C36 C37 H37 120.0
C37 C38 C33 120.0
C37 C38 H38 120.0
C33 C38 H38 120.0
C43 C41 N4 112.3(13)
C43 C41 C42 110.6(13)
N4 C41 C42 110.6(13)
C43 C41 H41 107.7
N4 C41 H41 107.7
C42 C41 H41 107.7
C41 C42 H42A 109.5
C41 C42 H42B 109.5
H42A C42 H42B 109.5
C41 C42 H42C 109.5
H42A C42 H42C 109.5
H42B C42 H42C 109.5
C44 C43 C48 120.0
C44 C43 C41 123.9(10)
C48 C43 C41 116.1(10)
C43 C44 C45 120.0
C43 C44 H44 120.0
C45 C44 H44 120.0
C46 C45 C44 120.0
C46 C45 H45 120.0
C44 C45 H45 120.0
C45 C46 C47 120.0
C45 C46 H46 120.0
C47 C46 H46 120.0
C46 C47 C48 120.0
C46 C47 H47 120.0
C48 C47 H47 120.0
C47 C48 C43 120.0
C47 C48 H48 120.0
C43 C48 H48 120.0
C53 C51 N5 112.5(12)
C53 C51 C52 115.5(13)
N5 C51 C52 111.0(15)
C53 C51 H51 105.7
N5 C51 H51 105.7
C52 C51 H51 105.7
C51 C52 H52A 109.5
C51 C52 H52B 109.5
H52A C52 H52B 109.5
C51 C52 H52C 109.5
H52A C52 H52C 109.5
H52B C52 H52C 109.5
C54 C53 C58 120.0
C54 C53 C51 120.6(10)
C58 C53 C51 119.2(10)
C53 C54 C55 120.0
C53 C54 H54 120.0
C55 C54 H54 120.0
C56 C55 C54 120.0
C56 C55 H55 120.0
C54 C55 H55 120.0
C55 C56 C57 120.0
C55 C56 H56 120.0
C57 C56 H56 120.0
C56 C57 C58 120.0
C56 C57 H57 120.0
C58 C57 H57 120.0
C57 C58 C53 120.0
C57 C58 H58 120.0
C53 C58 H58 120.0
C62 C61 C63A 120(3)
C62 C61 N6 112.6(15)
C63A C61 N6 99(4)
C62 C61 C63B 115.3(15)
N6 C61 C63B 110.3(16)
C62 C61 H61 108.1
C63A C61 H61 108.1
N6 C61 H61 108.1
C61 C62 H62A 109.5
C61 C62 H62B 109.5
H62A C62 H62B 109.5
C61 C62 H62C 109.5
H62A C62 H62C 109.5
H62B C62 H62C 109.5
C64A C63A C68A 120.0
C64A C63A C61 131(4)
C68A C63A C61 103(4)
C63A C64A C65A 120.0
C63A C64A H64A 120.0
C65A C64A H64A 120.0
C66A C65A C64A 120.0
C66A C65A H65A 120.0
C64A C65A H65A 120.0
C67A C66A C65A 120.0
C67A C66A H66A 120.0
C65A C66A H66A 120.0
C68A C67A C66A 120.0
C68A C67A H67A 120.0
C66A C67A H67A 120.0
C67A C68A C63A 120.0
C67A C68A H68A 120.0
C63A C68A H68A 120.0
C64B C63B C68B 113(2)
C64B C63B C61 120.8(18)
C68B C63B C61 126(2)
C65B C64B C63B 125(2)
C65B C64B H64B 117.6
C63B C64B H64B 117.6
C64B C65B C66B 118(3)
C64B C65B H65B 121.0
C66B C65B H65B 121.0
C67B C66B C65B 122(4)
C67B C66B H66B 119.2
C65B C66B H66B 119.2
C66B C67B C68B 118(4)
C66B C67B H67B 121.0
C68B C67B H67B 121.0
C67B C68B C63B 124(3)
C67B C68B H68B 117.9
C63B C68B H68B 117.9
C73 C71 N7 112.4(14)
C73 C71 C72 112.0(14)
N7 C71 C72 107.8(14)
C73 C71 H71 108.2
N7 C71 H71 108.2
C72 C71 H71 108.2
C71 C72 H72A 109.5
C71 C72 H72B 109.5
H72A C72 H72B 109.5
C71 C72 H72C 109.5
H72A C72 H72C 109.5
H72B C72 H72C 109.5
C74 C73 C78 120.0
C74 C73 C71 123.3(11)
C78 C73 C71 116.7(11)
C73 C74 C75 120.0
C73 C74 H74 120.0
C75 C74 H74 120.0
C74 C75 C76 120.0
C74 C75 H75 120.0
C76 C75 H75 120.0
C75 C76 C77 120.0
C75 C76 H76 120.0
C77 C76 H76 120.0
C78 C77 C76 120.0
C78 C77 H77 120.0
C76 C77 H77 120.0
C77 C78 C73 120.0
C77 C78 H78 120.0
C73 C78 H78 120.0
C83 C81 N8 111.2(12)
C83 C81 C82 113.7(14)
N8 C81 C82 108.4(12)
C83 C81 H81 107.8
N8 C81 H81 107.8
C82 C81 H81 107.8
C81 C82 H82A 109.5
C81 C82 H82B 109.5
H82A C82 H82B 109.5
C81 C82 H82C 109.5
H82A C82 H82C 109.5
H82B C82 H82C 109.5
C84 C83 C88 120.0
C84 C83 C81 122.7(10)
C88 C83 C81 117.2(10)
C83 C84 C85 120.0
C83 C84 H84 120.0
C85 C84 H84 120.0
C86 C85 C84 120.0
C86 C85 H85 120.0
C84 C85 H85 120.0
C85 C86 C87 120.0
C85 C86 H86 120.0
C87 C86 H86 120.0
C88 C87 C86 120.0
C88 C87 H87 120.0
C86 C87 H87 120.0
C87 C88 C83 120.0
C87 C88 H88 120.0
C83 C88 H88 120.0
C92 C91 N9 110.5(14)
C92 C91 C93 116.1(15)
N9 C91 C93 110.0(11)
C92 C91 H91 106.6
N9 C91 H91 106.6
C93 C91 H91 106.6
C91 C92 H92A 109.5
C91 C92 H92B 109.5
H92A C92 H92B 109.5
C91 C92 H92C 109.5
H92A C92 H92C 109.5
H92B C92 H92C 109.5
C94 C93 C98 120.0
C94 C93 C91 116.9(13)
C98 C93 C91 123.1(13)
C95 C94 C93 120.0
C95 C94 H94 120.0
C93 C94 H94 120.0
C96 C95 C94 120.0
C96 C95 H95 120.0
C94 C95 H95 120.0
C95 C96 C97 120.0
C95 C96 H96 120.0
C97 C96 H96 120.0
C98 C97 C96 120.0
C98 C97 H97 120.0
C96 C97 H97 120.0
C97 C98 C93 120.0
C97 C98 H98 120.0
C93 C98 H98 120.0
C103 C101 C102 116.4(17)
C103 C101 N10 111.1(15)
C102 C101 N10 109.4(19)
C103 C101 H101 106.4
C102 C101 H101 106.4
N10 C101 H101 106.4
C101 C102 H10A 109.5
C101 C102 H10B 109.5
H10A C102 H10B 109.5
C101 C102 H10C 109.5
H10A C102 H10C 109.5
H10B C102 H10C 109.5
C104 C103 C108 120.0
C104 C103 C101 121.7(13)
C108 C103 C101 118.2(13)
C103 C104 C105 120.0
C103 C104 H104 120.0
C105 C104 H104 120.0
C104 C105 C106 120.0
C104 C105 H105 120.0
C106 C105 H105 120.0
C105 C106 C107 120.0
C105 C106 H106 120.0
C107 C106 H106 120.0
C108 C107 C106 120.0
C108 C107 H107 120.0
C106 C107 H107 120.0
C107 C108 C103 120.0
C107 C108 H108 120.0
C103 C108 H108 120.0
N11 C111 C113 112.0(11)
N11 C111 C112 113.8(14)
C113 C111 C112 112.5(13)
N11 C111 H111 105.9
C113 C111 H111 105.9
C112 C111 H111 105.9
C111 C112 H11A 109.5
C111 C112 H11B 109.5
H11A C112 H11B 109.5
C111 C112 H11C 109.5
H11A C112 H11C 109.5
H11B C112 H11C 109.5
C114 C113 C118 120.0
C114 C113 C111 121.2(9)
C118 C113 C111 118.8(9)
C113 C114 C115 120.0
C113 C114 H114 120.0
C115 C114 H114 120.0
C114 C115 C116 120.0
C114 C115 H115 120.0
C116 C115 H115 120.0
C117 C116 C115 120.0
C117 C116 H116 120.0
C115 C116 H116 120.0
C118 C117 C116 120.0
C118 C117 H117 120.0
C116 C117 H117 120.0
C117 C118 C113 120.0
C117 C118 H118 120.0
C113 C118 H118 120.0
C123 C121 N12 114.4(13)
C123 C121 C122 112.3(13)
N12 C121 C122 109.6(13)
C123 C121 H121 106.7
N12 C121 H121 106.7
C122 C121 H121 106.7
C121 C122 H12D 109.5
C121 C122 H12E 109.5
H12D C122 H12E 109.5
C121 C122 H12F 109.5
H12D C122 H12F 109.5
H12E C122 H12F 109.5
C124 C123 C128 120.0
C124 C123 C121 122.7(10)
C128 C123 C121 117.3(10)
C123 C124 C125 120.0
C123 C124 H124 120.0
C125 C124 H124 120.0
C126 C125 C124 120.0
C126 C125 H125 120.0
C124 C125 H125 120.0
C127 C126 C125 120.0
C127 C126 H126 120.0
C125 C126 H126 120.0
C126 C127 C128 120.0
C126 C127 H127 120.0
C128 C127 H127 120.0
C127 C128 C123 120.0
C127 C128 H128 120.0
C123 C128 H128 120.0
O3O C1O O2O 126.4(13)
O3O C1O C2O 118.3(13)
O2O C1O C2O 115.3(13)
O1O C2O O4O 125.0(14)
O1O C2O C1O 119.8(12)
O4O C2O C1O 115.1(13)
O8O C3O O6O 122.7(14)
O8O C3O C4O 120.4(13)
O6O C3O C4O 116.9(13)
O5O C4O O7O 123.7(14)
O5O C4O C3O 118.5(13)
O7O C4O C3O 117.7(13)
O11O C5O O9O 124.4(14)
O11O C5O C6O 120.1(14)
O9O C5O C6O 115.5(13)
O10O C6O O12O 124.2(14)
O10O C6O C5O 120.0(13)
O12O C6O C5O 115.8(14)
O15O C7O O13O 123.1(14)
O15O C7O C8O 120.5(14)
O13O C7O C8O 116.5(13)
O14O C8O O16O 125.8(15)
O14O C8O C7O 118.8(13)
O16O C8O C7O 115.4(13)
O19O C9O O17O 123.8(14)
O19O C9O C10O 118.4(12)
O17O C9O C10O 117.8(12)
O18O C10O O20O 124.6(14)
O18O C10O C9O 118.7(13)
O20O C10O C9O 116.7(12)
O21O C11O O23O 123.3(15)
O21O C11O C12O 117.0(14)
O23O C11O C12O 119.5(14)
O22O C12O O24O 125.0(14)
O22O C12O C11O 117.4(12)
O24O C12O C11O 117.5(13)
C2O O1O Pd1 111.4(10)
C1O O2O Pd1 111.1(9)
C1O O3O Pd9 112.1(10)
C2O O4O Pd9 112.7(9)
C4O O5O Pd2 110.5(10)
C3O O6O Pd2 111.0(10)
C4O O7O Pd6 110.1(10)
C3O O8O Pd6 109.2(10)
C5O O9O Pd3 111.8(9)
C6O O10O Pd3 110.4(10)
C5O O11O Pd10 110.5(10)
C6O O12O Pd10 111.4(10)
C7O O13O Pd4 110.3(9)
C8O O14O Pd4 111.3(10)
C7O O15O Pd7 110.0(10)
C8O O16O Pd7 111.7(10)
C9O O17O Pd5 111.0(10)
C10O O18O Pd5 110.3(10)
C9O O19O Pd12 111.6(9)
C10O O20O Pd12 111.7(10)
C11O O21O Pd8 111.5(10)
C12O O22O Pd8 112.1(9)
C11O O23O Pd11 109.5(10)
C12O O24O Pd11 110.2(10)
C1G O1G C3G 88.1(11)
O2G C1G O1G 122.9(19)
O2G C1G C2G 139(2)
O1G C1G C2G 96.8(13)
O2G C1G C3G 168(2)
O1G C1G C3G 48.1(8)
C2G C1G C3G 48.7(9)
C1G C2G C3G 86.0(12)
C1G C2G H2G1 114.3
C3G C2G H2G1 114.3
C1G C2G H2G2 114.3
C3G C2G H2G2 114.3
H2G1 C2G H2G2 111.5
C4G C3G O1G 110.1(16)
C4G C3G C2G 121.0(18)
O1G C3G C2G 89.1(11)
C4G C3G C1G 126.4(17)
O1G C3G C1G 43.8(8)
C2G C3G C1G 45.3(8)
C4G C3G H3G 111.5
O1G C3G H3G 111.5
C2G C3G H3G 111.5
C1G C3G H3G 121.5
C3G C4G H4G1 109.5
C3G C4G H4G2 109.5
H4G1 C4G H4G2 109.5
C3G C4G H4G3 109.5
H4G1 C4G H4G3 109.5
H4G2 C4G H4G3 109.5
C11G O11G C13G 88.7(13)
O12G C11G O11G 129(2)
O12G C11G C12G 135(2)
O11G C11G C12G 95.7(14)
O12G C11G C13G 177(2)
O11G C11G C13G 47.4(9)
C12G C11G C13G 48.3(10)
C11G C12G C13G 86.9(14)
C11G C12G H12G 114.2
C13G C12G H12G 114.2
C11G C12G H12H 114.2
C13G C12G H12H 114.2
H12G C12G H12H 111.3
O11G C13G C14G 114(2)
O11G C13G C12G 88.6(13)
C14G C13G C12G 116(2)
O11G C13G C11G 43.9(9)
C14G C13G C11G 127.1(19)
C12G C13G C11G 44.8(9)
O11G C13G H13G 112.1
C14G C13G H13G 112.1
C12G C13G H13G 112.1
C11G C13G H13G 120.8
C13G C14G H14A 109.5
C13G C14G H14B 109.5
H14A C14G H14B 109.5
C13G C14G H14C 109.5
H14A C14G H14C 109.5
H14B C14G H14C 109.5
C21G O21G C23G 89.2(16)
O22G C21G O21G 127(3)
O22G C21G C22G 136(3)
O21G C21G C22G 95.7(17)
O22G C21G C23G 171(5)
O21G C21G C23G 47.6(11)
C22G C21G C23G 48.1(11)
C21G C22G C23G 86.1(16)
C21G C22G H22D 114.3
C23G C22G H22D 114.3
C21G C22G H22E 114.3
C23G C22G H22E 114.3
H22D C22G H22E 111.4
C24G C23G O21G 115(3)
C24G C23G C22G 125(3)
O21G C23G C22G 88.9(15)
C24G C23G C21G 133(3)
O21G C23G C21G 43.2(10)
C22G C23G C21G 45.7(10)
C24G C23G H23G 108.7
O21G C23G H23G 108.7
C22G C23G H23G 108.7
C21G C23G H23G 117.2
C23G C24G H24A 109.5
C23G C24G H24B 109.5
H24A C24G H24B 109.5
C23G C24G H24C 109.5
H24A C24G H24C 109.5
H24B C24G H24C 109.5
C21' O21' C23' 89.5(16)
O22' C21' O21' 120(3)
O22' C21' C22' 132(4)
O21' C21' C22' 94.8(17)
O22' C21' C23' 149(4)
O21' C21' C23' 46.2(11)
C22' C21' C23' 48.6(11)
C21' C22' C23' 86.4(16)
C21' C22' H22F 114.3
C23' C22' H22F 114.3
C21' C22' H22G 114.3
C23' C22' H22G 114.3
H22F C22' H22G 111.4
O21' C23' C24' 118(3)
O21' C23' C22' 89.3(15)
C24' C23' C22' 115(3)
O21' C23' C21' 44.2(10)
C24' C23' C21' 128(3)
C22' C23' C21' 45.0(10)
O21' C23' H23' 111.1
C24' C23' H23' 111.1
C22' C23' H23' 111.1
C21' C23' H23' 121.3
C23' C24' H24D 109.5
C23' C24' H24E 109.5
H24D C24' H24E 109.5
C23' C24' H24F 109.5
H24D C24' H24F 109.5
H24E C24' H24F 109.5
C31G O31G C33G 89.5(13)
O32G C31G O31G 123(3)
O32G C31G C32G 139(3)
O31G C31G C32G 94.2(14)
O32G C31G C33G 166(3)
O31G C31G C33G 46.3(9)
C32G C31G C33G 48.3(10)
C31G C32G C33G 86.4(14)
C31G C32G H32D 114.3
C33G C32G H32D 114.3
C31G C32G H32E 114.3
C33G C32G H32E 114.3
H32D C32G H32E 111.4
O31G C33G C34G 118(2)
O31G C33G C32G 89.2(13)
C34G C33G C32G 117(2)
O31G C33G C31G 44.2(9)
C34G C33G C31G 126(2)
C32G C33G C31G 45.3(9)
O31G C33G H33G 110.3
C34G C33G H33G 110.3
C32G C33G H33G 110.3
C31G C33G H33G 123.6
C33G C34G H34A 109.5
C33G C34G H34B 109.5
H34A C34G H34B 109.5
C33G C34G H34C 109.5
H34A C34G H34C 109.5
H34B C34G H34C 109.5
C41G O41G C43G 89.7(16)
O42G C41G O41G 125(4)
O42G C41G C42G 133(4)
O41G C41G C42G 95.0(18)
O42G C41G C43G 153(6)
O41G C41G C43G 46.6(11)
C42G C41G C43G 48.7(11)
C41G C42G C43G 86.3(16)
C41G C42G H42D 114.3
C43G C42G H42D 114.3
C41G C42G H42E 114.3
C43G C42G H42E 114.3
H42D C42G H42E 111.4
O41G C43G C44G 118(4)
O41G C43G C42G 88.3(16)
C44G C43G C42G 117(4)
O41G C43G C41G 43.7(10)
C44G C43G C41G 126(3)
C42G C43G C41G 45.0(10)
O41G C43G H43G 110.6
C44G C43G H43G 110.6
C42G C43G H43G 110.6
C41G C43G H43G 123.6
C43G C44G H44A 109.5
C43G C44G H44B 109.5
H44A C44G H44B 109.5
C43G C44G H44C 109.5
H44A C44G H44C 109.5
H44B C44G H44C 109.5
C41' O41' C43' 88.9(15)
O42' C41' O41' 122(4)
O42' C41' C42' 127(4)
O41' C41' C42' 96.4(16)
O42' C41' C43' 148(4)
O41' C41' C43' 47.1(10)
C42' C41' C43' 49.3(11)
C41' C42' C43' 86.0(15)
C41' C42' H42F 114.3
C43' C42' H42F 114.3
C41' C42' H42G 114.3
C43' C42' H42G 114.3
H42F C42' H42G 111.5
O41' C43' C44' 122(3)
O41' C43' C42' 88.7(14)
C44' C43' C42' 111(3)
O41' C43' C41' 44.0(10)
C44' C43' C41' 128(3)
C42' C43' C41' 44.7(10)
O41' C43' H43' 111.0
C44' C43' H43' 111.0
C42' C43' H43' 111.0
C41' C43' H43' 120.5
C43' C44' H44D 109.5
C43' C44' H44E 109.5
H44D C44' H44E 109.5
C43' C44' H44F 109.5
H44D C44' H44F 109.5
H44E C44' H44F 109.5
C51G O51G C53G 88.8(16)
O52G C51G O51G 124(3)
O52G C51G C52G 139(3)
O51G C51G C52G 96.1(16)
O52G C51G C53G 171(3)
O51G C51G C53G 47.2(11)
C52G C51G C53G 49.4(11)
C51G C52G C53G 85.9(16)
C51G C52G H52D 114.3
C53G C52G H52D 114.3
C51G C52G H52E 114.3
C53G C52G H52E 114.3
H52D C52G H52E 111.5
O51G C53G C54G 115(3)
O51G C53G C52G 88.3(15)
C54G C53G C52G 113(3)
O51G C53G C51G 44.0(10)
C54G C53G C51G 130(3)
C52G C53G C51G 44.7(10)
O51G C53G H53G 112.6
C54G C53G H53G 112.6
C52G C53G H53G 112.6
C51G C53G H53G 117.6
C53G C54G H54A 109.5
C53G C54G H54B 109.5
H54A C54G H54B 109.5
C53G C54G H54C 109.5
H54A C54G H54C 109.5
H54B C54G H54C 109.5
C51' O51' C53' 89.0(16)
O52' C51' O51' 124(4)
O52' C51' C52' 133(5)
O51' C51' C52' 95.8(17)
O52' C51' C53' 156(6)
O51' C51' C53' 47.1(12)
C52' C51' C53' 48.7(12)
C51' C52' C53' 86.3(16)
C51' C52' H52F 114.3
C53' C52' H52F 114.3
C51' C52' H52G 114.3
C53' C52' H52G 114.3
H52F C52' H52G 111.4
O51' C53' C54' 116(4)
O51' C53' C52' 88.8(16)
C54' C53' C52' 114(3)
O51' C53' C51' 43.9(10)
C54' C53' C51' 128(3)
C52' C53' C51' 45.0(11)
O51' C53' H53' 111.9
C54' C53' H53' 111.9
C52' C53' H53' 111.9
C51' C53' H53' 120.1
C53' C54' H54D 109.5
C53' C54' H54E 109.5
H54D C54' H54E 109.5
C53' C54' H54F 109.5
H54D C54' H54F 109.5
H54E C54' H54F 109.5
C61G O61G C63G 88.6(17)
O62G C61G O61G 130(4)
O62G C61G C62G 133(4)
O61G C61G C62G 94.5(18)
O62G C61G C63G 157(8)
O61G C61G C63G 47.2(12)
C62G C61G C63G 48.9(12)
C61G C62G C63G 85.8(17)
C61G C62G H62D 114.3
C63G C62G H62D 114.3
C61G C62G H62E 114.3
C63G C62G H62E 114.3
H62D C62G H62E 111.5
O61G C63G C64G 120(4)
O61G C63G C62G 88.1(18)
C64G C63G C62G 112(3)
O61G C63G C61G 44.3(11)
C64G C63G C61G 136(4)
C62G C63G C61G 45.2(11)
O61G C63G H63G 111.5
C64G C63G H63G 111.5
C62G C63G H63G 111.5
C61G C63G H63G 111.7
C63G C64G H64C 109.5
C63G C64G H64D 109.5
H64C C64G H64D 109.5
C63G C64G H64E 109.5
H64C C64G H64E 109.5
H64D C64G H64E 109.5
C61' O61' C63' 88.0(17)
O62' C61' O61' 133(4)
O62' C61' C62' 131(4)
O61' C61' C62' 94.0(19)
O62' C61' C63' 155(5)
O61' C61' C63' 47.8(12)
C62' C61' C63' 49.8(12)
C61' C62' C63' 85.0(17)
C61' C62' H62F 114.5
C63' C62' H62F 114.5
C61' C62' H62G 114.5
C63' C62' H62G 114.5
H62F C62' H62G 111.6
C64' C63' O61' 117(3)
C64' C63' C62' 113(3)
O61' C63' C62' 86(2)
C64' C63' C61' 139(4)
O61' C63' C61' 44.2(11)
C62' C63' C61' 45.2(11)
C64' C63' H63' 112.4
O61' C63' H63' 112.4
C62' C63' H63' 112.4
C61' C63' H63' 108.5
C63' C64' H64F 109.5
C63' C64' H64G 109.5
H64F C64' H64G 109.5
C63' C64' H64H 109.5
H64F C64' H64H 109.5
H64G C64' H64H 109.5
C71G O71G C73G 89.3(12)
O72G C71G O71G 122.1(19)
O72G C71G C72G 140(2)
O71G C71G C72G 95.1(13)
O72G C71G C73G 164(2)
O71G C71G C73G 46.9(9)
C72G C71G C73G 48.2(9)
C71G C72G C73G 86.0(12)
C71G C72G H72D 114.3
C73G C72G H72D 114.3
C71G C72G H72E 114.3
C73G C72G H72E 114.3
H72D C72G H72E 111.5
O71G C73G C74G 113.4(19)
O71G C73G C72G 89.5(12)
C74G C73G C72G 120.2(19)
O71G C73G C71G 43.8(8)
C74G C73G C71G 128.7(19)
C72G C73G C71G 45.8(9)
O71G C73G H73G 110.7
C74G C73G H73G 110.7
C72G C73G H73G 110.7
C71G C73G H73G 120.4
C73G C74G H74A 109.5
C73G C74G H74B 109.5
H74A C74G H74B 109.5
C73G C74G H74C 109.5
H74A C74G H74C 109.5
H74B C74G H74C 109.5
C81G O81G C83G 89.6(14)
O82G C81G O81G 124(3)
O82G C81G C82G 121(3)
O81G C81G C82G 89.1(16)
O82G C81G C83G 124(2)
O81G C81G C83G 46.3(10)
C82G C81G C83G 46.7(11)
C81G C82G C83G 88.8(15)
C81G C82G H82D 113.9
C83G C82G H82D 113.9
C81G C82G H82E 113.9
C83G C82G H82E 113.9
H82D C82G H82E 111.1
O81G C83G C82G 84.8(15)
O81G C83G C84G 112(2)
C82G C83G C84G 120(3)
O81G C83G C81G 44.0(9)
C82G C83G C81G 44.5(10)
C84G C83G C81G 112.1(19)
O81G C83G H83G 112.4
C82G C83G H83G 112.4
C84G C83G H83G 112.4
C81G C83G H83G 135.2
C83G C84G H84A 109.5
C83G C84G H84B 109.5
H84A C84G H84B 109.5
C83G C84G H84C 109.5
H84A C84G H84C 109.5
H84B C84G H84C 109.5
C91G O91G C93G 89.2(12)
O92G C91G O91G 122(2)
O92G C91G C92G 142(2)
O91G C91G C92G 95.4(13)
O92G C91G C93G 169.9(19)
O91G C91G C93G 47.4(9)
C92G C91G C93G 48.0(9)
C91G C92G C93G 86.3(12)
C91G C92G H92D 114.3
C93G C92G H92D 114.3
C91G C92G H92E 114.3
C93G C92G H92E 114.3
H92D C92G H92E 111.4
O91G C93G C94G 111.7(17)
O91G C93G C92G 88.9(12)
C94G C93G C92G 119.7(19)
O91G C93G C91G 43.4(8)
C94G C93G C91G 128.9(17)
C92G C93G C91G 45.6(9)
O91G C93G H93G 111.5
C94G C93G H93G 111.5
C92G C93G H93G 111.5
C91G C93G H93G 119.1
C93G C94G H94A 109.5
C93G C94G H94B 109.5
H94A C94G H94B 109.5
C93G C94G H94C 109.5
H94A C94G H94C 109.5
H94B C94G H94C 109.5

loop_
_geom_bond_atom_site_label_1
_geom_bond_atom_site_label_2
_geom_bond_distance
Pd1 N2 2.004(13)
Pd1 N1 2.040(12)
Pd1 O1O 2.054(11)
Pd1 O2O 2.096(12)
Pd1 P1 2.716(4)
Pd1 Pd3 3.0587(16)
Pd1 Pd2 3.0961(17)
Pd2 N3 2.012(12)
Pd2 O6O 2.034(11)
Pd2 N2 2.039(13)
Pd2 O5O 2.061(11)
Pd2 P1 2.725(4)
Pd2 Pd3 3.1072(16)
Pd3 N1 2.022(12)
Pd3 N3 2.031(13)
Pd3 O9O 2.055(11)
Pd3 O10O 2.087(11)
Pd3 P1 2.728(4)
Pd4 N5 2.004(11)
Pd4 N6 2.018(12)
Pd4 O14O 2.043(11)
Pd4 O13O 2.080(11)
Pd4 P2 2.722(4)
Pd4 Pd5 3.0765(17)
Pd4 Pd6 3.1008(16)
Pd5 N4 2.022(12)
Pd5 N6 2.023(13)
Pd5 O17O 2.063(12)
Pd5 O18O 2.093(12)
Pd5 P2 2.717(4)
Pd5 Pd6 3.0978(16)
Pd6 N4 2.004(13)
Pd6 N5 2.009(13)
Pd6 O7O 2.066(11)
Pd6 O8O 2.090(11)
Pd6 P2 2.732(4)
Pd7 N9 2.015(11)
Pd7 N7 2.019(11)
Pd7 O16O 2.049(11)
Pd7 O15O 2.077(11)
Pd7 P3 2.722(4)
Pd7 Pd8 3.1033(15)
Pd7 Pd9 3.1066(16)
Pd8 N8 2.010(11)
Pd8 N7 2.018(13)
Pd8 O22O 2.046(10)
Pd8 O21O 2.076(11)
Pd8 P3 2.730(4)
Pd8 Pd9 3.0740(17)
Pd9 N8 2.017(12)
Pd9 N9 2.034(11)
Pd9 O4O 2.044(12)
Pd9 O3O 2.058(11)
Pd9 P3 2.719(4)
Pd10 N11 2.011(11)
Pd10 N10 2.034(16)
Pd10 O12O 2.040(12)
Pd10 O11O 2.074(10)
Pd10 P4 2.722(4)
Pd10 Pd12 3.0737(16)
Pd10 Pd11 3.0864(18)
Pd11 N10 1.998(13)
Pd11 N12 2.008(12)
Pd11 O24O 2.072(11)
Pd11 O23O 2.082(11)
Pd11 P4 2.734(4)
Pd11 Pd12 3.0749(15)
Pd12 N11 2.019(13)
Pd12 N12 2.035(13)
Pd12 O20O 2.060(11)
Pd12 O19O 2.082(9)
Pd12 P4 2.722(4)
P1 O1 1.460(11)
P1 N1 1.683(13)
P1 N2 1.691(13)
P1 N3 1.696(13)
P2 O2 1.457(11)
P2 N4 1.684(14)
P2 N6 1.699(12)
P2 N5 1.709(14)
P3 O3 1.444(11)
P3 N8 1.661(12)
P3 N7 1.670(13)
P3 N9 1.694(12)
P4 O4 1.448(11)
P4 N12 1.689(14)
P4 N11 1.700(13)
P4 N10 1.709(13)
N1 C11 1.53(2)
N2 C21 1.488(19)
N3 C31 1.47(2)
N4 C41 1.50(2)
N5 C51 1.508(19)
N6 C61 1.492(18)
N7 C71 1.53(2)
N8 C81 1.544(19)
N9 C91 1.488(19)
N10 C101 1.54(2)
N11 C111 1.502(18)
N12 C121 1.50(2)
C11 C13 1.511(19)
C11 C12 1.52(2)
C11 H11 1.0000
C12 H12A 0.9800
C12 H12B 0.9800
C12 H12C 0.9800
C13 C14 1.3900
C13 C18 1.3900
C14 C15 1.3900
C14 H14 0.9500
C15 C16 1.3900
C15 H15 0.9500
C16 C17 1.3900
C16 H16 0.9500
C17 C18 1.3900
C17 H17 0.9500
C18 H18 0.9500
C21 C23 1.53(2)
C21 C22 1.56(3)
C21 H21 1.0000
C22 H22A 0.9800
C22 H22B 0.9800
C22 H22C 0.9800
C23 C24 1.3900
C23 C28 1.3900
C24 C25 1.3900
C24 H24 0.9500
C25 C26 1.3900
C25 H25 0.9500
C26 C27 1.3900
C26 H26 0.9500
C27 C28 1.3900
C27 H27 0.9500
C28 H28 0.9500
C31 C33 1.516(18)
C31 C32 1.56(2)
C31 H31 1.0000
C32 H32A 0.9800
C32 H32B 0.9800
C32 H32C 0.9800
C33 C34 1.3900
C33 C38 1.3900
C34 C35 1.3900
C34 H34 0.9500
C35 C36 1.3900
C35 H35 0.9500
C36 C37 1.3900
C36 H36 0.9500
C37 C38 1.3900
C37 H37 0.9500
C38 H38 0.9500
C41 C43 1.492(17)
C41 C42 1.58(2)
C41 H41 1.0000
C42 H42A 0.9800
C42 H42B 0.9800
C42 H42C 0.9800
C43 C44 1.3900
C43 C48 1.3900
C44 C45 1.3900
C44 H44 0.9500
C45 C46 1.3900
C45 H45 0.9500
C46 C47 1.3900
C46 H46 0.9500
C47 C48 1.3900
C47 H47 0.9500
C48 H48 0.9500
C51 C53 1.51(2)
C51 C52 1.52(2)
C51 H51 1.0000
C52 H52A 0.9800
C52 H52B 0.9800
C52 H52C 0.9800
C53 C54 1.3900
C53 C58 1.3900
C54 C55 1.3900
C54 H54 0.9500
C55 C56 1.3900
C55 H55 0.9500
C56 C57 1.3900
C56 H56 0.9500
C57 C58 1.3900
C57 H57 0.9500
C58 H58 0.9500
C61 C62 1.46(3)
C61 C63A 1.47(6)
C61 C63B 1.54(3)
C61 H61 1.0000
C62 H62A 0.9800
C62 H62B 0.9800
C62 H62C 0.9800
C63A C64A 1.3900
C63A C68A 1.3900
C64A C65A 1.3900
C64A H64A 0.9500
C65A C66A 1.3900
C65A H65A 0.9500
C66A C67A 1.3900
C66A H66A 0.9500
C67A C68A 1.3900
C67A H67A 0.9500
C68A H68A 0.9500
C63B C64B 1.41(3)
C63B C68B 1.42(4)
C64B C65B 1.35(3)
C64B H64B 0.9500
C65B C66B 1.40(5)
C65B H65B 0.9500
C66B C67B 1.37(5)
C66B H66B 0.9500
C67B C68B 1.38(5)
C67B H67B 0.9500
C68B H68B 0.9500
C71 C73 1.49(2)
C71 C72 1.59(2)
C71 H71 1.0000
C72 H72A 0.9800
C72 H72B 0.9800
C72 H72C 0.9800
C73 C74 1.3900
C73 C78 1.3900
C74 C75 1.3900
C74 H74 0.9500
C75 C76 1.3900
C75 H75 0.9500
C76 C77 1.3900
C76 H76 0.9500
C77 C78 1.3900
C77 H77 0.9500
C78 H78 0.9500
C81 C83 1.492(19)
C81 C82 1.56(2)
C81 H81 1.0000
C82 H82A 0.9800
C82 H82B 0.9800
C82 H82C 0.9800
C83 C84 1.3900
C83 C88 1.3900
C84 C85 1.3900
C84 H84 0.9500
C85 C86 1.3900
C85 H85 0.9500
C86 C87 1.3900
C86 H86 0.9500
C87 C88 1.3900
C87 H87 0.9500
C88 H88 0.9500
C91 C92 1.47(2)
C91 C93 1.511(19)
C91 H91 1.0000
C92 H92A 0.9800
C92 H92B 0.9800
C92 H92C 0.9800
C93 C94 1.3900
C93 C98 1.3900
C94 C95 1.3900
C94 H94 0.9500
C95 C96 1.3900
C95 H95 0.9500
C96 C97 1.3900
C96 H96 0.9500
C97 C98 1.3900
C97 H97 0.9500
C98 H98 0.9500
C101 C103 1.48(2)
C101 C102 1.48(3)
C101 H101 1.0000
C102 H10A 0.9800
C102 H10B 0.9800
C102 H10C 0.9800
C103 C104 1.3900
C103 C108 1.3900
C104 C105 1.3900
C104 H104 0.9500
C105 C106 1.3900
C105 H105 0.9500
C106 C107 1.3900
C106 H106 0.9500
C107 C108 1.3900
C107 H107 0.9500
C108 H108 0.9500
C111 C113 1.527(15)
C111 C112 1.54(2)
C111 H111 1.0000
C112 H11A 0.9800
C112 H11B 0.9800
C112 H11C 0.9800
C113 C114 1.3900
C113 C118 1.3900
C114 C115 1.3900
C114 H114 0.9500
C115 C116 1.3900
C115 H115 0.9500
C116 C117 1.3900
C116 H116 0.9500
C117 C118 1.3900
C117 H117 0.9500
C118 H118 0.9500
C121 C123 1.499(19)
C121 C122 1.55(2)
C121 H121 1.0000
C122 H12D 0.9800
C122 H12E 0.9800
C122 H12F 0.9800
C123 C124 1.3900
C123 C128 1.3900
C124 C125 1.3900
C124 H124 0.9500
C125 C126 1.3900
C125 H125 0.9500
C126 C127 1.3900
C126 H126 0.9500
C127 C128 1.3900
C127 H127 0.9500
C128 H128 0.9500
C1O O3O 1.220(19)
C1O O2O 1.265(18)
C1O C2O 1.567(19)
C2O O1O 1.223(19)
C2O O4O 1.264(17)
C3O O8O 1.222(19)
C3O O6O 1.291(18)
C3O C4O 1.53(2)
C4O O5O 1.257(19)
C4O O7O 1.259(18)
C5O O11O 1.208(19)
C5O O9O 1.292(19)
C5O C6O 1.54(2)
C6O O10O 1.237(19)
C6O O12O 1.278(19)
C7O O15O 1.224(19)
C7O O13O 1.285(19)
C7O C8O 1.54(2)
C8O O14O 1.256(18)
C8O O16O 1.275(17)
C9O O19O 1.229(18)
C9O O17O 1.255(18)
C9O C10O 1.55(2)
C10O O18O 1.237(18)
C10O O20O 1.272(18)
C11O O21O 1.241(19)
C11O O23O 1.24(2)
C11O C12O 1.56(2)
C12O O22O 1.240(19)
C12O O24O 1.265(17)
O1G C1G 1.374(19)
O1G C3G 1.479(17)
C1G O2G 1.200(18)
C1G C2G 1.42(2)
C1G C3G 1.985(19)
C2G C3G 1.50(2)
C2G H2G1 0.9900
C2G H2G2 0.9900
C3G C4G 1.47(2)
C3G H3G 1.0000
C4G H4G1 0.9800
C4G H4G2 0.9800
C4G H4G3 0.9800
O11G C11G 1.37(2)
O11G C13G 1.46(2)
C11G O12G 1.206(19)
C11G C12G 1.40(2)
C11G C13G 1.98(2)
C12G C13G 1.48(2)
C12G H12G 0.9900
C12G H12H 0.9900
C13G C14G 1.48(2)
C13G H13G 1.0000
C14G H14A 0.9800
C14G H14B 0.9800
C14G H14C 0.9800
O21G C21G 1.35(2)
O21G C23G 1.46(2)
C21G O22G 1.21(2)
C21G C22G 1.41(2)
C21G C23G 1.97(2)
C22G C23G 1.47(2)
C22G H22D 0.9900
C22G H22E 0.9900
C23G C24G 1.44(2)
C23G H23G 1.0000
C24G H24A 0.9800
C24G H24B 0.9800
C24G H24C 0.9800
O21' C21' 1.39(2)
O21' C23' 1.44(2)
C21' O22' 1.23(2)
C21' C22' 1.41(2)
C21' C23' 1.99(2)
C22' C23' 1.49(3)
C22' H22F 0.9900
C22' H22G 0.9900
C23' C24' 1.46(3)
C23' H23' 1.0000
C24' H24D 0.9800
C24' H24E 0.9800
C24' H24F 0.9800
O31G C31G 1.38(2)
O31G C33G 1.43(2)
C31G O32G 1.21(2)
C31G C32G 1.41(2)
C31G C33G 1.98(2)
C32G C33G 1.48(2)
C32G H32D 0.9900
C32G H32E 0.9900
C33G C34G 1.46(2)
C33G H33G 1.0000
C34G H34A 0.9800
C34G H34B 0.9800
C34G H34C 0.9800
O41G C41G 1.37(2)
O41G C43G 1.44(2)
C41G O42G 1.21(2)
C41G C42G 1.41(2)
C41G C43G 1.99(2)
C42G C43G 1.50(3)
C42G H42D 0.9900
C42G H42E 0.9900
C43G C44G 1.46(3)
C43G H43G 1.0000
C44G H44A 0.9800
C44G H44B 0.9800
C44G H44C 0.9800
O41' C41' 1.38(2)
O41' C43' 1.46(2)
C41' O42' 1.24(2)
C41' C42' 1.40(2)
C41' C43' 1.99(2)
C42' C43' 1.51(2)
C42' H42F 0.9900
C42' H42G 0.9900
C43' C44' 1.47(2)
C43' H43' 1.0000
C44' H44D 0.9800
C44' H44E 0.9800
C44' H44F 0.9800
O51G C51G 1.37(2)
O51G C53G 1.45(2)
C51G O52G 1.21(2)
C51G C52G 1.39(2)
C51G C53G 1.97(2)
C52G C53G 1.50(3)
C52G H52D 0.9900
C52G H52E 0.9900
C53G C54G 1.47(2)
C53G H53G 1.0000
C54G H54A 0.9800
C54G H54B 0.9800
C54G H54C 0.9800
O51' C51' 1.37(2)
O51' C53' 1.45(2)
C51' O52' 1.22(2)
C51' C52' 1.41(3)
C51' C53' 1.98(2)
C52' C53' 1.49(3)
C52' H52F 0.9900
C52' H52G 0.9900
C53' C54' 1.46(3)
C53' H53' 1.0000
C54' H54D 0.9800
C54' H54E 0.9800
C54' H54F 0.9800
O61G C61G 1.38(2)
O61G C63G 1.45(2)
C61G O62G 1.22(2)
C61G C62G 1.40(2)
C61G C63G 1.97(3)
C62G C63G 1.49(3)
C62G H62D 0.9900
C62G H62E 0.9900
C63G C64G 1.45(3)
C63G H63G 1.0000
C64G H64C 0.9800
C64G H64D 0.9800
C64G H64E 0.9800
O61' C61' 1.37(2)
O61' C63' 1.45(2)
C61' O62' 1.22(2)
C61' C62' 1.40(2)
C61' C63' 1.96(2)
C62' C63' 1.50(3)
C62' H62F 0.9900
C62' H62G 0.9900
C63' C64' 1.44(3)
C63' H63' 1.0000
C64' H64F 0.9800
C64' H64G 0.9800
C64' H64H 0.9800
O71G C71G 1.372(19)
O71G C73G 1.448(19)
C71G O72G 1.204(18)
C71G C72G 1.42(2)
C71G C73G 1.98(2)
C72G C73G 1.48(2)
C72G H72D 0.9900
C72G H72E 0.9900
C73G C74G 1.47(2)
C73G H73G 1.0000
C74G H74A 0.9800
C74G H74B 0.9800
C74G H74C 0.9800
O81G C81G 1.41(2)
O81G C83G 1.46(2)
C81G O82G 1.26(2)
C81G C82G 1.42(2)
C81G C83G 2.02(2)
C82G C83G 1.47(2)
C82G H82D 0.9900
C82G H82E 0.9900
C83G C84G 1.48(2)
C83G H83G 1.0000
C84G H84A 0.9800
C84G H84B 0.9800
C84G H84C 0.9800
O91G C91G 1.361(19)
O91G C93G 1.460(19)
C91G O92G 1.202(19)
C91G C92G 1.42(2)
C91G C93G 1.98(2)
C92G C93G 1.48(2)
C92G H92D 0.9900
C92G H92E 0.9900
C93G C94G 1.46(2)
C93G H93G 1.0000
C94G H94A 0.9800
C94G H94B 0.9800
C94G H94C 0.9800
